data_7223885
loop_
_publ_author_name
'Metherell, Alexander'
'Ward, Michael D.'

_publ_section_title
;
 Stepwise synthesis of mixed-metal assemblies using pre-formed Ru(II)
 &#x2018;complex ligands&#x2019; as building blocks
;
_journal_name_full 'RSC Adv.'
_journal_paper_doi 10.1039/C5RA22694E
_journal_year 2016
_chemical_formula_sum 'C274 H235 B10 Co4 F76 N77 O2 P6 Ru4 S12'
_chemical_formula_weight 7401.02
_chemical_properties_physical Efflorescent
_space_group_crystal_system monoclinic
_space_group_IT_number 14
_space_group_name_Hall '-P 2ybc'
_space_group_name_H-M_alt 'P 1 21/c 1'
_symmetry_space_group_name_Hall '-P 2ybc'
_symmetry_space_group_name_H-M 'P 1 21/c 1'
_atom_sites_solution_hydrogens geom
_audit_creation_method SHELXL-2014/7
_audit_update_record
;
2016-01-06 deposited with the CCDC.
2016-01-12 downloaded from the CCDC.
;
_cell_angle_alpha 90
_cell_angle_beta 103.1010(18)
_cell_angle_gamma 90
_cell_formula_units_Z 2
_cell_length_a 17.3091(12)
_cell_length_b 42.874(3)
_cell_length_c 22.2336(16)
_cell_measurement_reflns_used 84009
_cell_measurement_temperature 100(2)
_cell_measurement_theta_max 26.6
_cell_measurement_theta_min 1.3
_cell_volume 16070(2)
_computing_cell_refinement
;
CrystalClear-SM Expert 3.1 b27 (Rigaku, 20112)
;
_computing_data_collection
;
CrystalClear-SM Expert 3.1 b27 (Rigaku, 20112)
;
_computing_data_reduction
;
CrystalClear-SM Expert 3.1 b27 (Rigaku, 20112)
;
_computing_molecular_graphics 'Bruker SHELXTL'
_computing_publication_material 'Bruker SHELXTL'
_computing_structure_refinement 'SHELXL-2014/7 (Sheldrick, 2014)'
_computing_structure_solution 'SHELXS-97 (Sheldrick 2008)'
_diffrn_ambient_temperature 100(2)
_diffrn_detector 'CCD plate'
_diffrn_detector_area_resol_mean 28.5714
_diffrn_detector_type 'Rigaku Saturn724+ (2x2 bin mode)'
_diffrn_measured_fraction_theta_full 0.973
_diffrn_measured_fraction_theta_max 0.973
_diffrn_measurement_device 'four-circle \k goniometer'
_diffrn_measurement_device_type CrystalLogic
_diffrn_measurement_method 'profile data from \w-scans'
_diffrn_measurement_specimen_support 'MiTeGen MicroLoop'
_diffrn_radiation_collimation 'Confocal mirrors'
_diffrn_radiation_monochromator 'double crystal silicon'
_diffrn_radiation_type synchrotron
_diffrn_radiation_wavelength 0.68890
_diffrn_reflns_av_R_equivalents 0.2356
_diffrn_reflns_av_unetI/netI 0.1313
_diffrn_reflns_laue_measured_fraction_full 0.973
_diffrn_reflns_laue_measured_fraction_max 0.973
_diffrn_reflns_limit_h_max 16
_diffrn_reflns_limit_h_min -17
_diffrn_reflns_limit_k_max 43
_diffrn_reflns_limit_k_min -43
_diffrn_reflns_limit_l_max 22
_diffrn_reflns_limit_l_min -22
_diffrn_reflns_number 74949
_diffrn_reflns_point_group_measured_fraction_full 0.973
_diffrn_reflns_point_group_measured_fraction_max 0.973
_diffrn_reflns_theta_full 20.500
_diffrn_reflns_theta_max 20.500
_diffrn_reflns_theta_min 1.296
_diffrn_source synchrotron
_diffrn_source_type 'DLS beamline I19'
_exptl_absorpt_coefficient_mu 0.556
_exptl_absorpt_correction_T_max 1.000
_exptl_absorpt_correction_T_min 0.052
_exptl_absorpt_correction_type multi-scan
_exptl_absorpt_process_details DTABSCOR
_exptl_crystal_colour Yellow
_exptl_crystal_density_diffrn 1.529
_exptl_crystal_description Needle
_exptl_crystal_F_000 7468
_exptl_crystal_recrystallization_method 'Re-crystallisation from solvent: MeCN, diethyl ether'
_exptl_crystal_size_max 0.070
_exptl_crystal_size_mid 0.030
_exptl_crystal_size_min 0.010
_refine_diff_density_max 1.257
_refine_diff_density_min -1.047
_refine_diff_density_rms 0.131
_refine_ls_extinction_method none
_refine_ls_goodness_of_fit_ref 1.021
_refine_ls_hydrogen_treatment constr
_refine_ls_matrix_type full
_refine_ls_number_parameters 1901
_refine_ls_number_reflns 17217
_refine_ls_number_restraints 139
_refine_ls_restrained_S_all 1.022
_refine_ls_R_factor_all 0.1731
_refine_ls_R_factor_gt 0.1088
_refine_ls_shift/su_max 0.001
_refine_ls_shift/su_mean 0.000
_refine_ls_structure_factor_coef Fsqd
_refine_ls_weighting_details 'w=1/[\s^2^(Fo^2^)+(0.1894P)^2^+106.1160P] where P=(Fo^2^+2Fc^2^)/3'
_refine_ls_weighting_scheme calc
_refine_ls_wR_factor_gt 0.2800
_refine_ls_wR_factor_ref 0.3405
_reflns_Friedel_coverage 0.000
_reflns_number_gt 9860
_reflns_number_total 17217
_reflns_threshold_expression 'I > 2\s(I)'
_cod_data_source_file c5ra22694e2.cif
_cod_data_source_block p21c_sq
_cod_database_code 7223885
_shelx_shelxl_version_number 2014/7
_shelx_space_group_comment
;
The symmetry employed for this shelxl refinement is uniquely defined
by the following loop, which should always be used as a source of
symmetry information in preference to the above space-group names.
They are only intended as comments.
;
_shelx_estimated_absorpt_t_min 0.962
_shelx_estimated_absorpt_t_max 0.994

loop_
_space_group_symop_operation_xyz
'x, y, z'
'-x, y+1/2, -z+1/2'
'-x, -y, -z'
'x, -y-1/2, z-1/2'

loop_
_atom_site_label
_atom_site_type_symbol
_atom_site_fract_x
_atom_site_fract_y
_atom_site_fract_z
_atom_site_U_iso_or_equiv
_atom_site_adp_type
_atom_site_occupancy
_atom_site_site_symmetry_order
_atom_site_calc_flag
_atom_site_refinement_flags_posn
_atom_site_refinement_flags_adp
_atom_site_refinement_flags_occupancy
_atom_site_disorder_assembly
_atom_site_disorder_group
Ru1 Ru 1.29091(9) 0.45185(3) 0.20960(7) 0.0400(4) Uani 0.5 1 d . U P A 1
Ru2 Ru 0.62894(9) 0.63148(3) 0.27878(7) 0.0431(4) Uani 0.5 1 d . U P B 1
Ru3 Ru 0.84929(9) 0.38807(4) 0.30906(7) 0.0474(5) Uani 0.5 1 d . U P C 1
Ru4 Ru 1.07854(11) 0.69256(4) 0.17354(8) 0.0555(5) Uani 0.5 1 d . U P D 1
Co1 Co 1.29091(9) 0.45185(3) 0.20960(7) 0.0400(4) Uani 0.5 1 d . U P A 2
Co2 Co 0.62894(9) 0.63148(3) 0.27878(7) 0.0431(4) Uani 0.5 1 d . U P B 2
Co3 Co 0.84929(9) 0.38807(4) 0.30906(7) 0.0474(5) Uani 0.5 1 d . U P C 2
Co4 Co 1.07854(11) 0.69256(4) 0.17354(8) 0.0555(5) Uani 0.5 1 d . U P D 2
N11A N 1.4068(7) 0.4363(3) 0.2149(6) 0.049(3) Uani 1 1 d . . . . .
C12A C 1.4522(9) 0.4563(4) 0.1885(7) 0.053(4) Uani 1 1 d . . . . .
C13A C 1.5332(11) 0.4508(5) 0.1940(8) 0.072(5) Uani 1 1 d . . . . .
H13A H 1.5650 0.4647 0.1767 0.086 Uiso 1 1 calc R U . . .
C14A C 1.5651(12) 0.4241(5) 0.2259(11) 0.095(7) Uani 1 1 d . . . . .
H14A H 1.6202 0.4199 0.2316 0.115 Uiso 1 1 calc R U . . .
C15A C 1.5169(12) 0.4033(4) 0.2497(9) 0.077(6) Uani 1 1 d . . . . .
H15A H 1.5381 0.3845 0.2692 0.093 Uiso 1 1 calc R U . . .
C16A C 1.4399(9) 0.4107(4) 0.2441(8) 0.059(5) Uani 1 1 d . . . . .
H16A H 1.4077 0.3971 0.2616 0.071 Uiso 1 1 calc R U . . .
N21A N 1.3129(7) 0.5151(3) 0.1296(6) 0.051(3) Uani 1 1 d . . . . .
N22A N 1.3359(7) 0.4877(3) 0.1597(6) 0.051(3) Uani 1 1 d . . . . .
C23A C 1.4112(9) 0.4829(4) 0.1580(7) 0.050(4) Uani 1 1 d . . . . .
C24A C 1.4390(11) 0.5085(4) 0.1258(7) 0.066(5) Uani 1 1 d . . . . .
H24A H 1.4902 0.5115 0.1180 0.080 Uiso 1 1 calc R U . . .
C25A C 1.3734(10) 0.5274(4) 0.1094(7) 0.058(4) Uani 1 1 d . . . . .
H25A H 1.3714 0.5463 0.0870 0.069 Uiso 1 1 calc R U . . .
C26A C 1.2308(10) 0.5268(4) 0.1140(8) 0.064(5) Uani 1 1 d . . . . .
H26A H 1.1988 0.5154 0.1384 0.076 Uiso 1 1 calc R U . . .
H26B H 1.2074 0.5229 0.0697 0.076 Uiso 1 1 calc R U . . .
N31A N 1.1028(9) 0.7316(3) 0.1222(6) 0.060(4) Uani 1 1 d . . . . .
C32A C 1.1751(11) 0.7329(4) 0.1097(8) 0.064(5) Uani 1 1 d . . . . .
C33A C 1.1977(15) 0.7551(5) 0.0729(12) 0.105(8) Uani 1 1 d . . . . .
H33A H 1.2503 0.7554 0.0668 0.126 Uiso 1 1 calc R U . . .
C34A C 1.1448(18) 0.7762(5) 0.0458(12) 0.111(9) Uani 1 1 d . . . . .
H34A H 1.1600 0.7918 0.0203 0.133 Uiso 1 1 calc R U . . .
C35A C 1.0666(17) 0.7758(4) 0.0544(9) 0.094(7) Uani 1 1 d . . . . .
H35A H 1.0289 0.7910 0.0353 0.113 Uiso 1 1 calc R U . . .
C36A C 1.0463(14) 0.7526(4) 0.0916(9) 0.080(6) Uani 1 1 d . . . . .
H36A H 0.9931 0.7511 0.0963 0.096 Uiso 1 1 calc R U . . .
N41A N 1.2608(10) 0.6685(3) 0.1984(7) 0.072(4) Uani 1 1 d . . . . .
N42A N 1.1980(9) 0.6859(3) 0.1699(7) 0.064(4) Uani 1 1 d . . . . .
C43A C 1.2312(12) 0.7098(4) 0.1436(9) 0.076(6) Uani 1 1 d . . . . .
C44A C 1.3115(12) 0.7069(4) 0.1558(11) 0.092(7) Uani 1 1 d . . . . .
H44A H 1.3480 0.7204 0.1428 0.111 Uiso 1 1 calc R U . . .
C45A C 1.3289(13) 0.6805(4) 0.1906(11) 0.084(6) Uani 1 1 d . . . . .
H45A H 1.3803 0.6722 0.2064 0.101 Uiso 1 1 calc R U . . .
C46A C 1.2506(10) 0.6381(4) 0.2261(8) 0.063(5) Uani 1 1 d . . . . .
H46A H 1.2981 0.6335 0.2591 0.076 Uiso 1 1 calc R U . . .
H46B H 1.2042 0.6390 0.2451 0.076 Uiso 1 1 calc R U . . .
C51A C 1.2277(9) 0.5609(4) 0.1268(8) 0.057(4) Uani 1 1 d . . . . .
S52A S 1.2369(2) 0.57396(9) 0.2024(2) 0.0565(11) Uani 1 1 d . . . . .
C53A C 1.2390(9) 0.6131(3) 0.1804(9) 0.057(4) Uani 1 1 d . . . . .
C54A C 1.2325(11) 0.6147(4) 0.1172(8) 0.067(5) Uani 1 1 d . . . . .
H54A H 1.2340 0.6337 0.0958 0.081 Uiso 1 1 calc R U . . .
C55A C 1.2231(11) 0.5846(4) 0.0869(9) 0.073(5) Uani 1 1 d . . . . .
H55A H 1.2146 0.5820 0.0435 0.087 Uiso 1 1 calc R U . . .
N11B N 1.2563(7) 0.4236(3) 0.1310(5) 0.044(3) Uani 1 1 d . . . . .
C12B C 1.2365(8) 0.3937(4) 0.1409(7) 0.046(4) Uani 1 1 d . . . . .
C13B C 1.2149(10) 0.3710(4) 0.0946(9) 0.065(5) Uani 1 1 d . . . . .
H13B H 1.2000 0.3505 0.1038 0.079 Uiso 1 1 calc R U . . .
C14B C 1.2164(14) 0.3798(6) 0.0353(12) 0.102(8) Uani 1 1 d . . . . .
H14B H 1.2028 0.3652 0.0025 0.123 Uiso 1 1 calc R U . . .
C15B C 1.2380(11) 0.4104(6) 0.0231(8) 0.082(6) Uani 1 1 d . . . . .
H15B H 1.2389 0.4169 -0.0176 0.098 Uiso 1 1 calc R U . . .
C16B C 1.2580(11) 0.4309(4) 0.0728(8) 0.071(5) Uani 1 1 d . . . . .
H16B H 1.2739 0.4514 0.0648 0.085 Uiso 1 1 calc R U . . .
N21B N 1.2650(8) 0.3954(3) 0.3028(6) 0.058(4) Uani 1 1 d . . . . .
N22B N 1.2601(7) 0.4091(3) 0.2465(6) 0.047(3) Uani 1 1 d . . . . .
C23B C 1.2382(8) 0.3859(4) 0.2033(8) 0.053(4) Uani 1 1 d . . . . .
C24B C 1.2297(10) 0.3579(4) 0.2356(9) 0.065(5) Uani 1 1 d . . . . .
H24B H 1.2143 0.3382 0.2172 0.078 Uiso 1 1 calc R U . . .
C25B C 1.2476(10) 0.3642(4) 0.2978(8) 0.057(4) Uani 1 1 d . . . . .
H25B H 1.2478 0.3499 0.3305 0.068 Uiso 1 1 calc R U . . .
C26B C 1.2864(10) 0.4124(4) 0.3602(8) 0.068(5) Uani 1 1 d . . . . .
H26C H 1.3282 0.4277 0.3573 0.082 Uiso 1 1 calc R U . . .
H26D H 1.3091 0.3976 0.3938 0.082 Uiso 1 1 calc R U . . .
N31B N 0.7848(7) 0.4035(3) 0.2208(6) 0.050(3) Uani 1 1 d . . . . .
C32B C 0.7998(8) 0.4327(3) 0.2052(7) 0.041(4) Uani 1 1 d . . . . .
C33B C 0.7577(9) 0.4469(4) 0.1525(8) 0.055(4) Uani 1 1 d . . . . .
H33B H 0.7671 0.4681 0.1440 0.066 Uiso 1 1 calc R U . . .
C34B C 0.7016(11) 0.4297(5) 0.1120(8) 0.071(5) Uani 1 1 d . . . . .
H34B H 0.6726 0.4386 0.0745 0.085 Uiso 1 1 calc R U . . .
C35B C 0.6883(11) 0.3986(5) 0.1276(9) 0.070(5) Uani 1 1 d . . . . .
H35B H 0.6500 0.3861 0.1006 0.084 Uiso 1 1 calc R U . . .
C36B C 0.7306(9) 0.3868(4) 0.1813(9) 0.060(5) Uani 1 1 d . . . . .
H36B H 0.7215 0.3658 0.1914 0.073 Uiso 1 1 calc R U . . .
N41B N 0.9490(8) 0.4538(3) 0.3344(6) 0.054(3) Uani 1 1 d . . . . .
N42B N 0.8981(7) 0.4332(3) 0.3007(6) 0.047(3) Uani 1 1 d . . . . .
C43B C 0.8595(8) 0.4490(3) 0.2494(7) 0.041(4) Uani 1 1 d . . . . .
C44B C 0.8888(10) 0.4796(4) 0.2508(9) 0.060(5) Uani 1 1 d . . . . .
H44B H 0.8738 0.4953 0.2202 0.072 Uiso 1 1 calc R U . . .
C45B C 0.9436(13) 0.4819(4) 0.3055(10) 0.078(6) Uani 1 1 d . . . . .
H45B H 0.9730 0.5000 0.3208 0.094 Uiso 1 1 calc R U . . .
C46B C 1.0013(9) 0.4467(4) 0.3945(7) 0.053(4) Uani 1 1 d . . . . .
H46C H 0.9851 0.4265 0.4091 0.064 Uiso 1 1 calc R U . . .
H46D H 0.9937 0.4629 0.4244 0.064 Uiso 1 1 calc R U . . .
C51B C 1.2179(9) 0.4295(4) 0.3773(7) 0.050(4) Uani 1 1 d . . . . .
S52B S 1.1217(2) 0.41631(10) 0.35096(18) 0.0517(10) Uani 1 1 d . . . . .
C53B C 1.0872(10) 0.4451(4) 0.3941(8) 0.058(4) Uani 1 1 d . . . . .
C54B C 1.1479(9) 0.4631(4) 0.4250(7) 0.054(4) Uani 1 1 d . . . . .
H54B H 1.1407 0.4801 0.4505 0.064 Uiso 1 1 calc R U . . .
C55B C 1.2218(10) 0.4542(4) 0.4160(8) 0.057(4) Uani 1 1 d . . . . .
H55B H 1.2699 0.4643 0.4349 0.068 Uiso 1 1 calc R U . . .
N11C N 1.3237(7) 0.4791(3) 0.2903(5) 0.046(3) Uani 1 1 d . . . . .
C12C C 1.2642(9) 0.4982(4) 0.3028(8) 0.053(4) Uani 1 1 d . . . . .
C13C C 1.2793(12) 0.5183(4) 0.3541(8) 0.059(4) Uani 1 1 d . . . . .
H13C H 1.2377 0.5304 0.3636 0.071 Uiso 1 1 calc R U . . .
C14C C 1.3516(13) 0.5201(4) 0.3888(9) 0.068(5) Uani 1 1 d . . . . .
H14C H 1.3628 0.5347 0.4219 0.082 Uiso 1 1 calc R U . . .
C15C C 1.4130(11) 0.5007(4) 0.3772(8) 0.066(5) Uani 1 1 d . . . . .
H15C H 1.4650 0.5018 0.4027 0.079 Uiso 1 1 calc R U . . .
C16C C 1.3959(9) 0.4809(3) 0.3298(8) 0.054(4) Uani 1 1 d . . . . .
H16C H 1.4365 0.4672 0.3234 0.065 Uiso 1 1 calc R U . . .
N21C N 1.1099(8) 0.4775(3) 0.1791(6) 0.050(3) Uani 1 1 d . . . . .
N22C N 1.1829(7) 0.4743(2) 0.2122(5) 0.038(3) Uani 1 1 d . . . . .
C23C C 1.1881(9) 0.4947(3) 0.2596(7) 0.043(4) Uani 1 1 d . . . . .
C24C C 1.1166(10) 0.5104(4) 0.2571(8) 0.061(5) Uani 1 1 d . . . . .
H24C H 1.1045 0.5254 0.2850 0.073 Uiso 1 1 calc R U . . .
C25C C 1.0692(11) 0.4989(4) 0.2051(9) 0.071(5) Uani 1 1 d . . . . .
H25C H 1.0156 0.5049 0.1891 0.086 Uiso 1 1 calc R U . . .
C26C C 1.0784(10) 0.4611(4) 0.1205(7) 0.057(4) Uani 1 1 d . . . . .
H26E H 1.1230 0.4512 0.1067 0.069 Uiso 1 1 calc R U . . .
H26F H 1.0542 0.4766 0.0889 0.069 Uiso 1 1 calc R U . . .
N31C N 0.9189(8) 0.3730(3) 0.3948(6) 0.056(3) Uani 1 1 d . . . . .
C32C C 0.9879(9) 0.3582(3) 0.3924(8) 0.049(4) Uani 1 1 d . . . . .
C33C C 1.0407(10) 0.3503(3) 0.4444(8) 0.055(4) Uani 1 1 d . . . . .
H33C H 1.0893 0.3406 0.4420 0.066 Uiso 1 1 calc R U . . .
C34C C 1.0237(13) 0.3563(4) 0.5022(8) 0.076(6) Uani 1 1 d . . . . .
H34C H 1.0605 0.3506 0.5391 0.091 Uiso 1 1 calc R U . . .
C35C C 0.9542(13) 0.3702(4) 0.5047(8) 0.069(5) Uani 1 1 d . . . . .
H35C H 0.9400 0.3736 0.5430 0.083 Uiso 1 1 calc R U . . .
C36C C 0.9061(11) 0.3790(4) 0.4508(7) 0.061(5) Uani 1 1 d . . . . .
H36C H 0.8594 0.3902 0.4528 0.073 Uiso 1 1 calc R U . . .
N41C N 0.9632(7) 0.3522(3) 0.2310(6) 0.048(3) Uani 1 1 d . . . . .
N42C N 0.9424(8) 0.3630(3) 0.2832(6) 0.049(3) Uani 1 1 d . . . . .
C43C C 0.9974(9) 0.3518(3) 0.3309(7) 0.042(4) Uani 1 1 d . . . . .
C44C C 1.0522(10) 0.3339(4) 0.3107(9) 0.060(4) Uani 1 1 d . . . . .
H44C H 1.0968 0.3235 0.3352 0.072 Uiso 1 1 calc R U . . .
C45C C 1.0284(11) 0.3341(4) 0.2467(10) 0.063(5) Uani 1 1 d . . . . .
H45C H 1.0536 0.3235 0.2189 0.075 Uiso 1 1 calc R U . . .
C46C C 0.9199(10) 0.3589(4) 0.1693(7) 0.057(5) Uani 1 1 d . . . . .
H46E H 0.8624 0.3592 0.1683 0.069 Uiso 1 1 calc R U . . .
H46F H 0.9296 0.3422 0.1413 0.069 Uiso 1 1 calc R U . . .
C51C C 1.0182(9) 0.4368(3) 0.1239(7) 0.044(4) Uani 1 1 d . . . . .
S52C S 1.0381(2) 0.40563(9) 0.17369(18) 0.0497(10) Uani 1 1 d . . . . .
C53C C 0.9438(9) 0.3903(4) 0.1462(7) 0.051(4) Uani 1 1 d . . . . .
C54C C 0.9022(10) 0.4083(4) 0.1028(7) 0.057(4) Uani 1 1 d . . . . .
H54C H 0.8491 0.4036 0.0824 0.069 Uiso 1 1 calc R U . . .
C55C C 0.9423(10) 0.4350(4) 0.0888(7) 0.057(4) Uani 1 1 d . . . . .
H55C H 0.9193 0.4501 0.0586 0.069 Uiso 1 1 calc R U . . .
N11D N 0.5485(8) 0.6558(3) 0.3193(7) 0.060(4) Uani 1 1 d . . . . .
C12D C 0.4882(9) 0.6383(4) 0.3323(8) 0.059(5) Uani 1 1 d . . . . .
C13D C 0.4313(11) 0.6502(5) 0.3610(9) 0.074(5) Uani 1 1 d . . . . .
H13D H 0.3894 0.6376 0.3687 0.088 Uiso 1 1 calc R U . . .
C14D C 0.4389(13) 0.6822(5) 0.3784(11) 0.102(8) Uani 1 1 d . . . . .
H14D H 0.4009 0.6915 0.3976 0.122 Uiso 1 1 calc R U . . .
C15D C 0.4989(13) 0.6989(5) 0.3680(13) 0.116(10) Uani 1 1 d . . . . .
H15D H 0.5052 0.7200 0.3813 0.140 Uiso 1 1 calc R U . . .
C16D C 0.5531(11) 0.6854(4) 0.3373(10) 0.080(6) Uani 1 1 d . . . . .
H16D H 0.5947 0.6979 0.3290 0.096 Uiso 1 1 calc R U . . .
N21D N 0.5295(7) 0.5667(3) 0.2689(6) 0.047(3) Uani 1 1 d . . . . .
N22D N 0.5471(7) 0.5962(3) 0.2880(6) 0.054(3) Uani 1 1 d . . . . .
C23D C 0.4861(9) 0.6066(4) 0.3106(7) 0.048(4) Uani 1 1 d . . . . .
C24D C 0.4285(9) 0.5830(4) 0.3047(7) 0.058(4) Uani 1 1 d . . . . .
H24D H 0.3790 0.5842 0.3163 0.070 Uiso 1 1 calc R U . . .
C25D C 0.4579(10) 0.5583(4) 0.2791(8) 0.064(5) Uani 1 1 d . . . . .
H25D H 0.4328 0.5386 0.2700 0.077 Uiso 1 1 calc R U . . .
C26D C 0.5863(9) 0.5468(4) 0.2488(7) 0.053(4) Uani 1 1 d . . . . .
H26G H 0.6239 0.5599 0.2324 0.064 Uiso 1 1 calc R U . . .
H26H H 0.5581 0.5332 0.2149 0.064 Uiso 1 1 calc R U . . .
N31D N 0.7811(7) 0.3473(3) 0.3073(6) 0.056(4) Uani 1 1 d . . . . .
C32D C 0.7178(10) 0.3497(4) 0.3333(9) 0.068(5) Uani 1 1 d . . . . .
C33D C 0.6688(12) 0.3251(5) 0.3352(12) 0.103(8) Uani 1 1 d . . . . .
H33D H 0.6260 0.3273 0.3551 0.123 Uiso 1 1 calc R U . . .
C34D C 0.6803(16) 0.2976(5) 0.3091(16) 0.141(12) Uani 1 1 d . . . . .
H34D H 0.6440 0.2809 0.3080 0.169 Uiso 1 1 calc R U . . .
C35D C 0.7458(12) 0.2942(4) 0.2840(10) 0.083(6) Uani 1 1 d . . . . .
H35D H 0.7573 0.2748 0.2672 0.099 Uiso 1 1 calc R U . . .
C36D C 0.7940(11) 0.3200(4) 0.2843(8) 0.066(5) Uani 1 1 d . . . . .
H36D H 0.8390 0.3178 0.2669 0.079 Uiso 1 1 calc R U . . .
N41D N 0.7296(8) 0.4295(3) 0.3750(7) 0.061(4) Uani 1 1 d . . . . .
N42D N 0.7570(7) 0.4037(3) 0.3518(6) 0.053(3) Uani 1 1 d . . . . .
C43D C 0.7055(9) 0.3803(4) 0.3587(8) 0.059(4) Uani 1 1 d . . . . .
C44D C 0.6456(10) 0.3925(5) 0.3866(8) 0.071(5) Uani 1 1 d . . . . .
H44D H 0.6027 0.3816 0.3970 0.085 Uiso 1 1 calc R U . . .
C45D C 0.6638(11) 0.4235(4) 0.3950(8) 0.070(5) Uani 1 1 d . . . . .
H45D H 0.6344 0.4383 0.4122 0.084 Uiso 1 1 calc R U . . .
C46D C 0.7737(9) 0.4595(4) 0.3848(8) 0.057(4) Uani 1 1 d . . . . .
H46G H 0.8163 0.4591 0.3617 0.069 Uiso 1 1 calc R U . . .
H46H H 0.7989 0.4618 0.4292 0.069 Uiso 1 1 calc R U . . .
C51D C 0.6325(9) 0.5266(3) 0.3007(7) 0.048(4) Uani 1 1 d . . . . .
S52D S 0.6935(3) 0.49692(9) 0.2871(2) 0.0560(11) Uani 1 1 d . . . . .
C53D C 0.7201(10) 0.4870(4) 0.3637(9) 0.066(5) Uani 1 1 d . . . . .
C54D C 0.6848(10) 0.5064(4) 0.3987(8) 0.063(5) Uani 1 1 d . . . . .
H54D H 0.6926 0.5049 0.4423 0.076 Uiso 1 1 calc R U . . .
C55D C 0.6354(10) 0.5288(4) 0.3622(9) 0.061(5) Uani 1 1 d . . . . .
H55D H 0.6067 0.5441 0.3791 0.074 Uiso 1 1 calc R U . . .
N11E N 0.7000(7) 0.6172(3) 0.3644(5) 0.048(3) Uani 1 1 d . . . . .
C12E C 0.7635(9) 0.5988(3) 0.3621(7) 0.046(4) Uani 1 1 d . . . . .
C13E C 0.8158(11) 0.5889(4) 0.4143(9) 0.064(5) Uani 1 1 d . . . . .
H13E H 0.8591 0.5759 0.4113 0.077 Uiso 1 1 calc R U . . .
C14E C 0.8050(12) 0.5982(4) 0.4726(9) 0.070(5) Uani 1 1 d . . . . .
H14E H 0.8420 0.5921 0.5092 0.084 Uiso 1 1 calc R U . . .
C15E C 0.7414(14) 0.6160(5) 0.4760(9) 0.076(6) Uani 1 1 d . . . . .
H15E H 0.7329 0.6224 0.5149 0.091 Uiso 1 1 calc R U . . .
C16E C 0.6885(11) 0.6247(4) 0.4217(8) 0.069(5) Uani 1 1 d . . . . .
H16E H 0.6427 0.6363 0.4244 0.082 Uiso 1 1 calc R U . . .
N21E N 0.7368(8) 0.5921(3) 0.2014(6) 0.054(3) Uani 1 1 d . . . . .
N22E N 0.7183(7) 0.6037(3) 0.2541(6) 0.049(3) Uani 1 1 d . . . . .
C23E C 0.7732(8) 0.5911(3) 0.3010(6) 0.039(4) Uani 1 1 d . . . . .
C24E C 0.8252(9) 0.5717(4) 0.2794(7) 0.049(4) Uani 1 1 d . . . . .
H24E H 0.8675 0.5597 0.3033 0.059 Uiso 1 1 calc R U . . .
C25E C 0.8026(10) 0.5735(4) 0.2172(8) 0.053(4) Uani 1 1 d . . . . .
H25E H 0.8282 0.5634 0.1889 0.064 Uiso 1 1 calc R U . . .
C26E C 0.6968(11) 0.6001(4) 0.1397(8) 0.069(5) Uani 1 1 d . . . . .
H26I H 0.6390 0.6005 0.1372 0.083 Uiso 1 1 calc R U . . .
H26J H 0.7072 0.5836 0.1114 0.083 Uiso 1 1 calc R U . . .
N31E N 1.1109(10) 0.7194(3) 0.2555(7) 0.059(4) Uani 1 1 d . . . . .
C32E C 1.0503(13) 0.7366(4) 0.2687(9) 0.067(5) Uani 1 1 d . . . . .
C33E C 1.0675(18) 0.7571(4) 0.3209(10) 0.090(7) Uani 1 1 d . . . . .
H33E H 1.0259 0.7693 0.3302 0.108 Uiso 1 1 calc R U . . .
C34E C 1.142(2) 0.7595(5) 0.3575(11) 0.104(8) Uani 1 1 d . . . . .
H34E H 1.1522 0.7734 0.3916 0.124 Uiso 1 1 calc R U . . .
C35E C 1.2001(16) 0.7416(5) 0.3442(11) 0.099(7) Uani 1 1 d . . . . .
H35E H 1.2529 0.7426 0.3684 0.119 Uiso 1 1 calc R U . . .
C36E C 1.1802(15) 0.7218(4) 0.2941(10) 0.081(6) Uani 1 1 d . . . . .
H36E H 1.2210 0.7085 0.2869 0.098 Uiso 1 1 calc R U . . .
N41E N 0.8932(10) 0.7162(3) 0.1455(7) 0.061(4) Uani 1 1 d . . . . .
N42E N 0.9695(10) 0.7129(3) 0.1800(6) 0.057(4) Uani 1 1 d . . . . .
C43E C 0.9739(11) 0.7336(4) 0.2265(8) 0.059(4) Uani 1 1 d . . . . .
C44E C 0.9037(13) 0.7490(4) 0.2245(10) 0.081(6) Uani 1 1 d . . . . .
H44E H 0.8933 0.7642 0.2527 0.098 Uiso 1 1 calc R U . . .
C45E C 0.8511(13) 0.7376(4) 0.1723(11) 0.085(6) Uani 1 1 d . . . . .
H45E H 0.7971 0.7433 0.1578 0.102 Uiso 1 1 calc R U . . .
C46E C 0.8659(11) 0.6991(4) 0.0893(8) 0.067(5) Uani 1 1 d . . . . .
H46I H 0.9108 0.6871 0.0801 0.081 Uiso 1 1 calc R U . . .
H46J H 0.8474 0.7139 0.0550 0.081 Uiso 1 1 calc R U . . .
C51E C 0.7212(9) 0.6309(4) 0.1184(8) 0.052(4) Uani 1 1 d . . . . .
S52E S 0.8190(2) 0.64313(10) 0.13988(19) 0.0540(11) Uani 1 1 d . . . . .
C53E C 0.7980(11) 0.6764(4) 0.0925(7) 0.057(4) Uani 1 1 d . . . . .
C54E C 0.7222(12) 0.6778(4) 0.0627(8) 0.067(5) Uani 1 1 d . . . . .
H54E H 0.7002 0.6942 0.0355 0.080 Uiso 1 1 calc R U . . .
C55E C 0.6764(10) 0.6510(4) 0.0767(8) 0.068(5) Uani 1 1 d . . . . .
H55E H 0.6216 0.6480 0.0588 0.081 Uiso 1 1 calc R U . . .
N11F N 0.5606(7) 0.6461(3) 0.1918(6) 0.049(3) Uani 1 1 d . . . . .
C12F C 0.5770(11) 0.6750(4) 0.1745(8) 0.066(5) Uani 1 1 d . . . . .
C13F C 0.5304(11) 0.6893(5) 0.1206(9) 0.072(5) Uani 1 1 d . . . . .
H13F H 0.5430 0.7095 0.1081 0.086 Uiso 1 1 calc R U . . .
C14F C 0.4680(14) 0.6733(5) 0.0882(10) 0.084(6) Uani 1 1 d . . . . .
H14F H 0.4340 0.6830 0.0537 0.101 Uiso 1 1 calc R U . . .
C15F C 0.4521(11) 0.6438(5) 0.1028(9) 0.072(5) Uani 1 1 d . . . . .
H15F H 0.4109 0.6322 0.0770 0.086 Uiso 1 1 calc R U . . .
C16F C 0.4996(10) 0.6305(4) 0.1589(9) 0.066(5) Uani 1 1 d . . . . .
H16F H 0.4870 0.6104 0.1721 0.080 Uiso 1 1 calc R U . . .
N21F N 0.7388(9) 0.6941(3) 0.2960(6) 0.058(4) Uani 1 1 d . . . . .
N22F N 0.6836(8) 0.6741(3) 0.2647(6) 0.048(3) Uani 1 1 d . . . . .
C23F C 0.6437(10) 0.6903(4) 0.2150(7) 0.050(4) Uani 1 1 d . . . . .
C24F C 0.6760(12) 0.7202(4) 0.2149(10) 0.075(5) Uani 1 1 d . . . . .
H24F H 0.6605 0.7359 0.1844 0.090 Uiso 1 1 calc R U . . .
C25F C 0.7331(13) 0.7221(4) 0.2663(9) 0.074(5) Uani 1 1 d . . . . .
H25F H 0.7646 0.7400 0.2800 0.089 Uiso 1 1 calc R U . . .
C26F C 0.7914(9) 0.6865(4) 0.3545(7) 0.053(4) Uani 1 1 d . . . . .
H26K H 0.7747 0.6663 0.3690 0.064 Uiso 1 1 calc R U . . .
H26L H 0.7852 0.7025 0.3851 0.064 Uiso 1 1 calc R U . . .
N31F N 1.0432(7) 0.6636(3) 0.0940(5) 0.049(3) Uani 1 1 d . . . . .
C32F C 1.0230(9) 0.6343(4) 0.1024(7) 0.049(4) Uani 1 1 d . . . . .
C33F C 0.9959(10) 0.6135(4) 0.0559(8) 0.061(5) Uani 1 1 d . . . . .
H33F H 0.9806 0.5930 0.0642 0.073 Uiso 1 1 calc R U . . .
C34F C 0.9913(11) 0.6239(4) -0.0061(8) 0.072(5) Uani 1 1 d . . . . .
H34F H 0.9743 0.6102 -0.0401 0.086 Uiso 1 1 calc R U . . .
C35F C 1.0121(12) 0.6541(5) -0.0154(9) 0.078(6) Uani 1 1 d . . . . .
H35F H 1.0088 0.6617 -0.0560 0.093 Uiso 1 1 calc R U . . .
C36F C 1.0377(11) 0.6732(4) 0.0347(8) 0.067(5) Uani 1 1 d . . . . .
H36F H 1.0522 0.6940 0.0278 0.081 Uiso 1 1 calc R U . . .
N41F N 1.0563(8) 0.6336(3) 0.2652(6) 0.056(4) Uani 1 1 d . . . . .
N42F N 1.0530(7) 0.6480(3) 0.2104(5) 0.049(3) Uani 1 1 d . . . . .
C43F C 1.0282(9) 0.6257(3) 0.1662(7) 0.046(4) Uani 1 1 d . . . . .
C44F C 1.0165(9) 0.5972(3) 0.1939(8) 0.052(4) Uani 1 1 d . . . . .
H44F H 0.9999 0.5780 0.1739 0.063 Uiso 1 1 calc R U . . .
C45F C 1.0340(9) 0.6031(4) 0.2547(8) 0.054(4) Uani 1 1 d . . . . .
H45F H 1.0314 0.5883 0.2860 0.064 Uiso 1 1 calc R U . . .
C46F C 1.0770(9) 0.6498(4) 0.3245(7) 0.055(4) Uani 1 1 d . . . . .
H46K H 1.1199 0.6650 0.3236 0.066 Uiso 1 1 calc R U . . .
H46L H 1.0977 0.6345 0.3575 0.066 Uiso 1 1 calc R U . . .
C51F C 0.8768(10) 0.6844(3) 0.3532(7) 0.051(4) Uani 1 1 d . . . . .
S52F S 0.9124(3) 0.65454(10) 0.31353(19) 0.0549(11) Uani 1 1 d . . . . .
C53F C 1.0088(9) 0.6665(4) 0.3396(6) 0.048(4) Uani 1 1 d . . . . .
C54F C 1.0122(9) 0.6920(3) 0.3787(7) 0.048(4) Uani 1 1 d . . . . .
H54F H 1.0603 0.7017 0.3990 0.058 Uiso 1 1 calc R U . . .
C55F C 0.9373(11) 0.7018(4) 0.3848(8) 0.061(5) Uani 1 1 d . . . . .
H55F H 0.9297 0.7192 0.4093 0.073 Uiso 1 1 calc R U . . .
P11 P 0.4820(3) 0.42620(16) 0.4872(3) 0.0903(17) Uani 1 1 d . . . . .
F11 F 0.5438(7) 0.4533(3) 0.4801(5) 0.091(3) Uiso 1 1 d . . . . .
F12 F 0.4708(7) 0.4200(3) 0.4149(6) 0.107(4) Uiso 1 1 d . . . . .
F13 F 0.5546(9) 0.4039(4) 0.5017(7) 0.141(5) Uiso 1 1 d . . . . .
F14 F 0.4957(9) 0.4311(3) 0.5594(7) 0.128(5) Uiso 1 1 d . . . . .
F15 F 0.4115(9) 0.4493(3) 0.4761(7) 0.128(5) Uiso 1 1 d . . . . .
F16 F 0.4235(9) 0.3981(4) 0.4919(7) 0.138(5) Uiso 1 1 d . . . . .
P21 P 0.7426(5) 0.32424(17) 0.0404(4) 0.117(2) Uani 1 1 d . . . . .
F21 F 0.7586(7) 0.3233(3) 0.1112(6) 0.092(3) Uiso 1 1 d . . . . .
F22 F 0.7258(12) 0.3251(5) -0.0328(10) 0.188(7) Uiso 1 1 d . . . . .
F23 F 0.7644(11) 0.3590(4) 0.0347(8) 0.161(6) Uiso 1 1 d . . . . .
F24 F 0.7127(9) 0.2904(4) 0.0313(7) 0.140(5) Uiso 1 1 d . . . . .
F25 F 0.6532(12) 0.3338(4) 0.0390(9) 0.170(6) Uiso 1 1 d . . . . .
F26 F 0.8307(8) 0.3153(3) 0.0413(6) 0.108(4) Uiso 1 1 d . . . . .
B31 B 0.1196(6) 0.2878(2) 0.0990(5) 0.050(5) Uiso 1 1 d D . . . .
F31 F 0.1550(6) 0.3026(2) 0.0574(5) 0.103(4) Uiso 1 1 d D . . . .
F32 F 0.1027(7) 0.3097(3) 0.1398(5) 0.132(5) Uiso 1 1 d D . . . .
F33 F 0.0487(6) 0.2746(3) 0.0675(5) 0.125(4) Uiso 1 1 d D . . . .
F34 F 0.1680(7) 0.2651(3) 0.1301(6) 0.161(6) Uiso 1 1 d D . . . .
P41 P 0.9535(5) 0.44978(19) 0.5761(4) 0.102(3) Uiso 0.5 1 d D U P E 1
F41 F 0.8900(13) 0.4480(6) 0.5124(7) 0.20(2) Uiso 0.5 1 d D U P E 1
F42 F 1.0153(13) 0.4516(6) 0.6394(8) 0.24(2) Uiso 0.5 1 d D . P E 1
F46 F 0.8904(13) 0.4674(4) 0.6052(11) 0.174(19) Uiso 0.5 1 d D U P E 1
F45 F 1.0151(12) 0.4324(5) 0.5458(11) 0.162(12) Uiso 0.5 1 d D . P E 1
F43 F 0.9830(14) 0.4821(3) 0.5558(11) 0.195(16) Uiso 0.5 1 d D . P E 1
F44 F 0.9220(12) 0.4175(3) 0.5954(9) 0.103(7) Uiso 0.5 1 d D . P E 1
B41 B 0.9535(5) 0.44978(19) 0.5761(4) 0.102(3) Uiso 0.5 1 d D U P F 2
F41' F 0.9826(9) 0.4219(3) 0.6047(7) 0.065(5) Uiso 0.5 1 d D . P F 2
F42' F 1.0212(8) 0.4683(4) 0.5769(9) 0.112(8) Uiso 0.5 1 d D . P F 2
F43' F 0.9115(9) 0.4459(3) 0.5186(5) 0.054(5) Uiso 0.5 1 d D U P F 2
F44' F 0.9118(11) 0.4649(4) 0.6139(8) 0.085(8) Uiso 0.5 1 d D U P F 2
B51 B 0.2680(7) 0.6741(3) 0.4530(6) 0.067(6) Uiso 1 1 d D . . . .
F51 F 0.2626(7) 0.6709(3) 0.3902(4) 0.131(5) Uiso 1 1 d D . . . .
F52 F 0.1985(6) 0.6632(3) 0.4659(6) 0.129(5) Uiso 1 1 d D . . . .
F53 F 0.2798(8) 0.7048(2) 0.4700(6) 0.152(6) Uiso 1 1 d D . . . .
F54 F 0.3316(7) 0.6567(3) 0.4841(6) 0.163(6) Uiso 1 1 d D . . . .
B61 B 0.8861(6) 0.5263(2) 0.0720(5) 0.032(4) Uiso 1 1 d D . . . .
F61 F 0.8806(7) 0.5042(2) 0.1173(5) 0.119(4) Uiso 1 1 d D . . . .
F62 F 0.8559(7) 0.5539(2) 0.0894(6) 0.135(5) Uiso 1 1 d D . . . .
F63 F 0.8433(7) 0.5163(3) 0.0168(4) 0.126(4) Uiso 1 1 d D . . . .
F64 F 0.9650(5) 0.5300(3) 0.0729(7) 0.163(6) Uiso 1 1 d D . . . .
F71 F 0.5198(6) 0.5684(3) 0.0825(4) 0.118(4) Uiso 1 1 d D . . . .
B71 B 0.4886(9) 0.5761(4) 0.0213(6) 0.062(11) Uiso 0.52(2) 1 d D U P G 1
F72 F 0.5246(12) 0.6028(5) 0.0069(10) 0.155(13) Uiso 0.52(2) 1 d D . P G 1
F73 F 0.4087(7) 0.5814(3) 0.0158(7) 0.058(6) Uiso 0.52(2) 1 d D . P G 1
F74 F 0.4989(15) 0.5524(6) -0.0172(8) 0.24(2) Uiso 0.52(2) 1 d D U P G 1
B71' B 0.5122(8) 0.5709(3) 0.0185(5) 0.005(6) Uiso 0.48(2) 1 d D U P G 2
F72' F 0.5865(9) 0.5766(4) 0.0093(8) 0.084(8) Uiso 0.48(2) 1 d D . P G 2
F73' F 0.4617(14) 0.5946(5) -0.0042(9) 0.23(2) Uiso 0.48(2) 1 d D . P G 2
F74' F 0.4834(11) 0.5428(4) -0.0071(8) 0.090(8) Uiso 0.48(2) 1 d D U P G 2
B81 B 0.7447(7) 0.7963(2) 0.0489(5) 0.135(4) Uiso 0.5 1 d D U P H 1
F81' F 0.7658(14) 0.8231(4) 0.0840(9) 0.101(7) Uiso 0.5 1 d D U P H 1
F82' F 0.7033(13) 0.7762(5) 0.0762(12) 0.164(14) Uiso 0.5 1 d D U P H 1
F83' F 0.8167(10) 0.7827(6) 0.0439(12) 0.156(12) Uiso 0.5 1 d D . P H 1
F84' F 0.7031(15) 0.8046(5) -0.0093(7) 0.144(11) Uiso 0.5 1 d D U P H 1
P81 P 0.7447(7) 0.7963(2) 0.0489(5) 0.135(4) Uiso 0.5 1 d D U P I 2
F81 F 0.7265(16) 0.8308(4) 0.0666(12) 0.186(16) Uiso 0.5 1 d D U P I 2
F82 F 0.7595(15) 0.7615(3) 0.0310(11) 0.145(11) Uiso 0.5 1 d D . P I 2
F83 F 0.7024(16) 0.7838(6) 0.1003(11) 0.28(3) Uiso 0.5 1 d D U P I 2
F84 F 0.7858(16) 0.8087(5) -0.0024(10) 0.160(12) Uiso 0.5 1 d D . P I 2
F85 F 0.8261(11) 0.7968(7) 0.0972(10) 0.24(2) Uiso 0.5 1 d D . P I 2
F86 F 0.6618(11) 0.7957(6) 0.0003(11) 0.24(2) Uiso 0.5 1 d D U P I 2
N11S N 0.6560(10) 0.5171(4) 0.1433(8) 0.085(5) Uiso 1 1 d . . . . .
C12S C 0.6527(10) 0.5141(4) 0.0936(9) 0.065(5) Uiso 1 1 d . . . . .
C13S C 0.6489(14) 0.5086(5) 0.0290(11) 0.105(7) Uiso 1 1 d . . . . .
H13G H 0.7020 0.5035 0.0233 0.157 Uiso 1 1 calc R U . . .
H13H H 0.6294 0.5274 0.0054 0.157 Uiso 1 1 calc R U . . .
H13I H 0.6128 0.4912 0.0145 0.157 Uiso 1 1 calc R U . . .
N21S N 0.4500(16) 0.3506(6) 0.3454(14) 0.060(7) Uiso 0.5 1 d . . P . .
C22S C 0.460(2) 0.3445(8) 0.3926(18) 0.067(9) Uiso 0.5 1 d . . P . .
C23S C 0.474(3) 0.3326(10) 0.4563(19) 0.092(12) Uiso 0.5 1 d . . P . .
H23A H 0.4692 0.3098 0.4556 0.137 Uiso 0.5 1 calc R U P . .
H23B H 0.4350 0.3416 0.4771 0.137 Uiso 0.5 1 calc R U P . .
H23C H 0.5276 0.3385 0.4787 0.137 Uiso 0.5 1 calc R U P . .
N31S N 0.2390(9) 0.5982(4) 0.3386(8) 0.081(4) Uiso 1 1 d . . . . .
C32S C 0.2479(10) 0.5952(4) 0.3897(9) 0.065(5) Uiso 1 1 d . . . . .
C33S C 0.2578(13) 0.5907(5) 0.4564(10) 0.100(7) Uiso 1 1 d . . . . .
H33G H 0.2242 0.5734 0.4639 0.149 Uiso 1 1 calc R U . . .
H33H H 0.2424 0.6098 0.4748 0.149 Uiso 1 1 calc R U . . .
H33I H 0.3134 0.5859 0.4750 0.149 Uiso 1 1 calc R U . . .
O1X O 0.429(2) 0.7380(8) 0.5802(16) 0.122(11) Uiso 0.5 1 d . . P . .
O2X O 0.580(3) 0.3325(10) 0.180(2) 0.158(14) Uiso 0.5 1 d . . P . .

loop_
_atom_site_aniso_label
_atom_site_aniso_U_11
_atom_site_aniso_U_22
_atom_site_aniso_U_33
_atom_site_aniso_U_23
_atom_site_aniso_U_13
_atom_site_aniso_U_12
Ru1 0.0425(9) 0.0460(9) 0.0346(9) 0.0025(7) 0.0154(7) -0.0002(7)
Ru2 0.0434(9) 0.0491(9) 0.0414(9) -0.0028(7) 0.0191(8) 0.0030(7)
Ru3 0.0494(10) 0.0533(10) 0.0452(10) 0.0011(7) 0.0223(8) 0.0029(7)
Ru4 0.0759(12) 0.0451(10) 0.0503(11) 0.0036(8) 0.0244(9) -0.0031(8)
Co1 0.0425(9) 0.0460(9) 0.0346(9) 0.0025(7) 0.0154(7) -0.0002(7)
Co2 0.0434(9) 0.0491(9) 0.0414(9) -0.0028(7) 0.0191(8) 0.0030(7)
Co3 0.0494(10) 0.0533(10) 0.0452(10) 0.0011(7) 0.0223(8) 0.0029(7)
Co4 0.0759(12) 0.0451(10) 0.0503(11) 0.0036(8) 0.0244(9) -0.0031(8)
N11A 0.050(8) 0.054(8) 0.050(8) 0.009(6) 0.024(7) 0.008(7)
C12A 0.051(11) 0.062(11) 0.051(10) -0.016(8) 0.021(9) -0.002(9)
C13A 0.063(13) 0.102(15) 0.055(12) 0.006(10) 0.023(10) 0.003(11)
C14A 0.057(13) 0.115(17) 0.123(19) 0.024(15) 0.037(13) 0.034(12)
C15A 0.077(14) 0.073(12) 0.085(15) 0.023(11) 0.025(12) 0.014(10)
C16A 0.029(9) 0.080(12) 0.077(13) 0.007(10) 0.029(9) 0.013(8)
N21A 0.057(9) 0.048(8) 0.051(8) 0.003(6) 0.019(7) -0.006(7)
N22A 0.049(8) 0.067(9) 0.048(8) 0.005(7) 0.033(7) -0.003(7)
C23A 0.038(10) 0.066(11) 0.051(10) 0.002(8) 0.024(8) -0.006(8)
C24A 0.067(12) 0.095(14) 0.043(10) -0.003(9) 0.025(9) -0.002(11)
C25A 0.059(11) 0.070(11) 0.049(11) 0.001(8) 0.024(9) -0.011(10)
C26A 0.058(12) 0.084(13) 0.055(11) 0.011(9) 0.028(9) 0.002(9)
N31A 0.086(11) 0.041(8) 0.060(9) 0.004(7) 0.030(8) 0.004(7)
C32A 0.074(13) 0.052(11) 0.071(13) 0.012(9) 0.025(11) -0.006(9)
C33A 0.109(18) 0.077(15) 0.14(2) 0.054(15) 0.057(16) 0.021(14)
C34A 0.15(2) 0.080(16) 0.12(2) 0.019(14) 0.060(19) -0.046(16)
C35A 0.17(2) 0.052(12) 0.068(14) 0.027(10) 0.035(15) 0.002(13)
C36A 0.118(17) 0.052(11) 0.077(14) 0.003(10) 0.037(13) -0.002(11)
N41A 0.087(12) 0.046(8) 0.092(12) 0.005(8) 0.043(10) -0.008(9)
N42A 0.068(10) 0.048(8) 0.078(11) 0.013(7) 0.026(9) 0.002(8)
C43A 0.081(15) 0.060(12) 0.096(15) 0.013(11) 0.041(12) -0.014(11)
C44A 0.071(15) 0.056(12) 0.16(2) 0.029(13) 0.057(14) -0.002(10)
C45A 0.086(15) 0.049(11) 0.132(19) 0.023(11) 0.052(14) 0.012(10)
C46A 0.068(12) 0.052(10) 0.080(13) 0.015(9) 0.038(10) -0.011(8)
C51A 0.052(10) 0.053(10) 0.066(12) 0.024(9) 0.012(9) 0.000(8)
S52A 0.061(3) 0.053(2) 0.060(3) 0.015(2) 0.023(2) 0.0028(19)
C53A 0.046(10) 0.047(10) 0.080(14) 0.008(9) 0.020(9) -0.012(7)
C54A 0.083(13) 0.065(12) 0.060(12) 0.019(9) 0.030(10) -0.007(9)
C55A 0.082(13) 0.064(12) 0.076(13) 0.001(11) 0.027(11) -0.009(10)
N11B 0.041(7) 0.050(8) 0.045(8) 0.002(6) 0.019(6) -0.002(6)
C12B 0.041(9) 0.068(11) 0.032(9) -0.015(8) 0.016(7) -0.006(7)
C13B 0.055(11) 0.083(13) 0.058(13) -0.024(10) 0.012(9) -0.002(9)
C14B 0.105(18) 0.091(17) 0.11(2) -0.047(15) 0.016(15) 0.025(14)
C15B 0.083(14) 0.13(2) 0.031(11) -0.015(12) 0.018(10) 0.042(13)
C16B 0.097(14) 0.084(13) 0.041(11) 0.019(10) 0.036(10) 0.025(10)
N21B 0.054(9) 0.074(10) 0.051(10) 0.005(8) 0.020(7) -0.011(7)
N22B 0.045(8) 0.066(8) 0.034(8) 0.004(7) 0.019(6) -0.002(6)
C23B 0.034(9) 0.063(11) 0.065(12) -0.001(10) 0.019(8) 0.009(7)
C24B 0.059(11) 0.049(10) 0.089(16) 0.019(10) 0.022(10) -0.009(8)
C25B 0.063(11) 0.062(12) 0.046(12) 0.012(8) 0.015(9) -0.012(8)
C26B 0.057(11) 0.103(14) 0.042(11) 0.006(10) 0.005(9) -0.026(10)
N31B 0.024(7) 0.073(10) 0.050(8) -0.010(7) 0.005(6) 0.016(6)
C32B 0.041(9) 0.035(9) 0.048(10) 0.004(8) 0.013(8) 0.005(7)
C33B 0.048(10) 0.058(10) 0.061(12) -0.005(9) 0.013(9) 0.007(8)
C34B 0.064(12) 0.100(16) 0.048(11) 0.001(11) 0.011(10) 0.009(11)
C35B 0.058(12) 0.081(14) 0.060(13) -0.010(10) -0.012(10) -0.008(10)
C36B 0.037(10) 0.061(11) 0.081(14) -0.001(10) 0.011(10) 0.010(9)
N41B 0.058(9) 0.058(9) 0.051(9) -0.001(7) 0.025(8) 0.006(7)
N42B 0.036(7) 0.046(7) 0.064(9) 0.001(7) 0.022(7) -0.006(6)
C43B 0.042(9) 0.050(10) 0.037(9) 0.001(8) 0.024(8) 0.008(8)
C44B 0.063(12) 0.048(11) 0.074(14) 0.010(9) 0.024(11) 0.003(8)
C45B 0.097(16) 0.057(13) 0.081(15) -0.011(11) 0.023(13) -0.019(10)
C46B 0.055(11) 0.055(10) 0.049(11) -0.010(8) 0.011(9) 0.008(8)
C51B 0.040(9) 0.076(12) 0.038(9) 0.023(9) 0.016(8) 0.006(8)
S52B 0.052(3) 0.067(3) 0.038(2) -0.0024(19) 0.014(2) -0.012(2)
C53B 0.070(12) 0.059(10) 0.054(11) -0.012(8) 0.034(10) 0.007(9)
C54B 0.048(10) 0.057(10) 0.056(11) -0.009(8) 0.013(9) -0.016(8)
C55B 0.047(11) 0.069(11) 0.056(11) -0.002(9) 0.014(9) -0.015(8)
N11C 0.049(8) 0.048(7) 0.040(8) 0.004(6) 0.007(7) -0.016(6)
C12C 0.048(11) 0.055(10) 0.058(11) 0.003(9) 0.016(9) -0.009(8)
C13C 0.076(14) 0.056(11) 0.042(11) 0.002(8) 0.007(10) -0.018(9)
C14C 0.089(15) 0.064(12) 0.054(12) -0.015(9) 0.020(12) -0.027(11)
C15C 0.074(13) 0.074(12) 0.041(11) -0.002(9) -0.006(10) -0.029(11)
C16C 0.043(10) 0.049(10) 0.063(12) 0.002(9) -0.003(9) -0.007(7)
N21C 0.047(9) 0.056(8) 0.048(8) -0.014(6) 0.010(7) 0.004(6)
N22C 0.033(8) 0.044(7) 0.038(7) 0.002(6) 0.008(6) -0.003(5)
C23C 0.053(11) 0.039(8) 0.039(9) -0.001(7) 0.017(8) -0.018(7)
C24C 0.061(11) 0.058(10) 0.068(13) -0.013(9) 0.023(10) 0.010(9)
C25C 0.060(12) 0.082(13) 0.072(14) -0.025(11) 0.015(11) -0.001(10)
C26C 0.067(11) 0.060(10) 0.048(11) 0.009(8) 0.017(9) 0.005(8)
N31C 0.064(9) 0.057(8) 0.050(9) 0.018(6) 0.021(7) 0.008(7)
C32C 0.046(10) 0.042(9) 0.058(12) 0.012(8) 0.010(9) 0.000(7)
C33C 0.052(11) 0.041(9) 0.072(13) 0.018(8) 0.017(10) -0.002(7)
C34C 0.097(17) 0.080(13) 0.044(12) 0.015(10) -0.001(11) -0.041(12)
C35C 0.094(15) 0.089(14) 0.034(12) 0.012(9) 0.033(11) -0.001(11)
C36C 0.099(14) 0.064(11) 0.030(10) 0.002(8) 0.035(10) -0.001(9)
N41C 0.049(8) 0.055(8) 0.041(9) 0.000(6) 0.010(7) -0.007(7)
N42C 0.059(9) 0.050(7) 0.045(8) -0.013(6) 0.027(8) -0.004(6)
C43C 0.046(10) 0.038(8) 0.046(10) -0.001(7) 0.019(9) -0.001(7)
C44C 0.049(10) 0.054(10) 0.077(14) 0.002(9) 0.014(10) 0.007(8)
C45C 0.064(12) 0.046(10) 0.087(16) 0.000(9) 0.035(11) -0.010(9)
C46C 0.065(11) 0.073(11) 0.046(11) -0.012(8) 0.036(9) -0.029(9)
C51C 0.049(10) 0.056(9) 0.032(9) -0.008(7) 0.019(8) -0.001(8)
S52C 0.047(2) 0.067(3) 0.036(2) -0.0007(18) 0.0120(19) -0.0050(19)
C53C 0.050(10) 0.068(11) 0.038(10) -0.022(8) 0.017(8) -0.004(8)
C54C 0.044(10) 0.087(13) 0.038(10) -0.018(9) 0.003(9) 0.002(10)
C55C 0.052(11) 0.079(12) 0.044(10) 0.000(8) 0.015(9) 0.001(9)
N11D 0.063(9) 0.045(8) 0.079(10) -0.003(7) 0.029(8) 0.007(7)
C12D 0.043(10) 0.077(12) 0.069(12) -0.007(9) 0.036(9) 0.004(9)
C13D 0.061(12) 0.092(15) 0.076(13) -0.003(11) 0.033(11) 0.003(10)
C14D 0.102(17) 0.096(16) 0.14(2) -0.025(14) 0.087(16) 0.004(13)
C15D 0.106(17) 0.066(13) 0.22(3) -0.041(15) 0.119(19) -0.012(12)
C16D 0.082(14) 0.066(13) 0.117(17) -0.009(11) 0.073(13) 0.000(10)
N21D 0.040(8) 0.044(8) 0.060(9) -0.009(6) 0.017(7) 0.003(6)
N22D 0.046(8) 0.069(10) 0.054(9) 0.001(7) 0.024(7) -0.002(7)
C23D 0.047(10) 0.062(11) 0.040(9) 0.010(8) 0.020(8) 0.006(8)
C24D 0.045(10) 0.082(12) 0.055(11) 0.009(9) 0.028(9) 0.000(9)
C25D 0.057(11) 0.066(11) 0.081(13) -0.008(10) 0.040(10) -0.006(9)
C26D 0.050(10) 0.062(10) 0.052(10) -0.001(8) 0.021(9) -0.010(8)
N31D 0.055(9) 0.044(8) 0.080(10) 0.009(7) 0.038(8) 0.006(6)
C32D 0.055(11) 0.044(10) 0.116(16) 0.011(10) 0.041(11) 0.006(8)
C33D 0.083(15) 0.069(14) 0.18(2) -0.007(14) 0.079(16) -0.021(12)
C34D 0.15(2) 0.065(15) 0.26(4) -0.011(18) 0.15(3) -0.026(14)
C35D 0.096(15) 0.051(11) 0.116(17) -0.024(11) 0.055(13) -0.020(10)
C36D 0.069(12) 0.065(12) 0.068(13) -0.004(9) 0.023(10) -0.002(10)
N41D 0.062(9) 0.057(9) 0.075(10) 0.001(7) 0.041(8) 0.005(7)
N42D 0.054(8) 0.052(8) 0.055(9) 0.005(6) 0.020(7) 0.023(7)
C43D 0.048(10) 0.060(11) 0.079(13) 0.008(9) 0.037(9) 0.000(8)
C44D 0.067(12) 0.086(15) 0.079(13) 0.023(11) 0.056(11) 0.023(10)
C45D 0.078(14) 0.068(13) 0.075(13) -0.001(10) 0.039(11) 0.026(10)
C46D 0.052(10) 0.063(11) 0.063(11) -0.006(8) 0.026(9) 0.004(8)
C51D 0.056(10) 0.047(9) 0.049(11) -0.007(8) 0.029(8) -0.002(7)
S52D 0.063(3) 0.053(2) 0.061(3) -0.003(2) 0.032(2) 0.0045(19)
C53D 0.056(11) 0.064(11) 0.089(14) -0.014(10) 0.043(10) -0.006(9)
C54D 0.065(11) 0.076(12) 0.054(11) -0.020(9) 0.024(10) 0.003(10)
C55D 0.055(11) 0.050(10) 0.080(14) -0.006(9) 0.017(10) 0.012(8)
N11E 0.045(8) 0.062(8) 0.039(8) -0.001(6) 0.012(6) -0.008(6)
C12E 0.051(10) 0.044(9) 0.046(11) 0.015(7) 0.018(9) 0.008(7)
C13E 0.072(12) 0.057(10) 0.065(13) 0.002(9) 0.019(11) -0.018(9)
C14E 0.078(14) 0.077(13) 0.049(13) 0.013(10) 0.002(10) -0.021(11)
C15E 0.100(16) 0.087(14) 0.043(12) -0.003(10) 0.022(12) -0.032(13)
C16E 0.083(13) 0.085(13) 0.056(13) 0.002(10) 0.053(12) -0.006(10)
N21E 0.051(9) 0.063(8) 0.051(10) -0.009(7) 0.018(7) -0.016(7)
N22E 0.062(9) 0.046(7) 0.042(8) -0.007(6) 0.020(7) -0.011(6)
C23E 0.045(9) 0.041(8) 0.028(9) 0.009(7) 0.004(8) -0.012(7)
C24E 0.047(10) 0.066(10) 0.038(10) 0.008(8) 0.017(8) 0.020(8)
C25E 0.057(11) 0.058(10) 0.052(12) -0.003(8) 0.024(9) 0.006(8)
C26E 0.084(13) 0.086(13) 0.047(12) 0.001(9) 0.032(10) -0.012(10)
N31E 0.073(10) 0.045(8) 0.054(9) 0.001(7) 0.003(9) -0.010(8)
C32E 0.104(16) 0.032(9) 0.072(13) -0.003(9) 0.037(13) -0.017(10)
C33E 0.18(3) 0.040(11) 0.066(14) 0.001(10) 0.058(16) -0.023(13)
C34E 0.17(3) 0.064(15) 0.067(16) -0.010(12) 0.008(18) -0.028(17)
C35E 0.12(2) 0.068(14) 0.086(17) -0.013(13) -0.014(15) -0.019(14)
C36E 0.114(18) 0.049(11) 0.082(15) -0.009(11) 0.025(14) -0.004(11)
N41E 0.083(11) 0.049(8) 0.056(10) -0.002(7) 0.025(9) -0.013(8)
N42E 0.096(12) 0.037(7) 0.046(9) -0.004(6) 0.032(9) -0.007(7)
C43E 0.070(13) 0.048(10) 0.063(12) -0.002(9) 0.021(11) -0.007(9)
C44E 0.098(16) 0.055(11) 0.096(17) -0.028(11) 0.033(13) -0.002(11)
C45E 0.091(15) 0.058(12) 0.121(19) -0.024(12) 0.054(15) 0.015(11)
C46E 0.081(13) 0.066(11) 0.055(12) 0.017(9) 0.016(10) -0.009(9)
C51E 0.053(10) 0.057(10) 0.057(11) -0.011(8) 0.037(9) 0.009(8)
S52E 0.055(3) 0.067(3) 0.042(2) -0.001(2) 0.015(2) -0.006(2)
C53E 0.064(12) 0.083(12) 0.024(9) -0.005(8) 0.010(9) 0.013(9)
C54E 0.076(14) 0.068(12) 0.062(12) 0.017(9) 0.029(11) 0.011(10)
C55E 0.049(11) 0.096(14) 0.055(12) -0.002(10) 0.004(9) 0.014(10)
N11F 0.033(8) 0.071(9) 0.044(8) 0.003(7) 0.011(7) 0.019(7)
C12F 0.061(12) 0.076(13) 0.058(12) 0.028(10) 0.009(10) 0.024(10)
C13F 0.041(11) 0.098(14) 0.081(15) -0.003(12) 0.025(11) 0.006(10)
C14F 0.090(17) 0.096(17) 0.067(14) 0.021(12) 0.021(13) 0.029(13)
C15F 0.053(11) 0.090(15) 0.066(13) -0.012(11) 0.002(10) 0.023(10)
C16F 0.048(11) 0.071(12) 0.085(14) 0.000(11) 0.026(11) 0.002(10)
N21F 0.069(10) 0.054(9) 0.054(9) 0.003(8) 0.021(8) -0.003(7)
N22F 0.051(8) 0.061(8) 0.040(8) 0.006(7) 0.026(7) 0.013(7)
C23F 0.054(11) 0.062(11) 0.039(10) -0.005(8) 0.016(9) 0.005(9)
C24F 0.084(14) 0.048(11) 0.089(16) 0.002(10) 0.012(13) 0.004(10)
C25F 0.094(15) 0.065(13) 0.066(14) 0.007(10) 0.022(13) -0.019(10)
C26F 0.064(11) 0.061(10) 0.040(10) 0.013(8) 0.025(9) -0.001(8)
N31F 0.065(9) 0.054(8) 0.033(8) 0.004(6) 0.024(7) 0.005(6)
C32F 0.065(11) 0.048(10) 0.044(10) -0.015(8) 0.031(8) -0.011(8)
C33F 0.064(11) 0.056(10) 0.073(13) -0.009(10) 0.038(10) -0.010(8)
C34F 0.099(15) 0.072(13) 0.056(12) -0.022(10) 0.041(11) 0.008(10)
C35F 0.114(16) 0.071(14) 0.062(13) 0.009(11) 0.049(12) 0.028(11)
C36F 0.091(14) 0.058(11) 0.061(13) 0.002(10) 0.035(11) 0.016(9)
N41F 0.060(9) 0.073(10) 0.036(8) 0.013(7) 0.015(7) 0.004(7)
N42F 0.057(8) 0.060(8) 0.033(8) 0.001(7) 0.018(6) -0.003(6)
C43F 0.049(10) 0.044(9) 0.048(10) -0.011(8) 0.019(8) 0.003(7)
C44F 0.063(11) 0.038(9) 0.060(12) 0.008(8) 0.021(9) -0.004(7)
C45F 0.063(11) 0.044(10) 0.063(13) 0.004(8) 0.033(9) -0.011(8)
C46F 0.057(11) 0.088(12) 0.025(9) 0.000(8) 0.019(8) -0.007(9)
C51F 0.063(11) 0.054(10) 0.037(9) -0.001(8) 0.011(9) 0.007(8)
S52F 0.063(3) 0.062(3) 0.043(2) -0.0091(19) 0.019(2) -0.005(2)
C53F 0.064(11) 0.059(10) 0.027(8) -0.004(8) 0.021(8) -0.008(8)
C54F 0.048(10) 0.060(10) 0.037(10) 0.014(8) 0.009(8) -0.008(8)
C55F 0.075(13) 0.053(10) 0.051(11) -0.009(8) 0.006(10) -0.005(9)
P11 0.079(4) 0.126(5) 0.073(4) 0.008(3) 0.032(3) 0.010(3)
P21 0.134(6) 0.105(5) 0.114(6) 0.012(4) 0.032(5) 0.003(4)

loop_
_atom_type_symbol
_atom_type_description
_atom_type_scat_dispersion_real
_atom_type_scat_dispersion_imag
_atom_type_scat_source
C C 0.0030 0.0010 'International Tables Vol C Tables 4.2.6.8 and 6.1.1.4'
H H 0.0000 0.0000 'International Tables Vol C Tables 4.2.6.8 and 6.1.1.4'
B B 0.0010 0.0010 'International Tables Vol C Tables 4.2.6.8 and 6.1.1.4'
N N 0.0060 0.0030 'International Tables Vol C Tables 4.2.6.8 and 6.1.1.4'
F F 0.0170 0.0100 'International Tables Vol C Tables 4.2.6.8 and 6.1.1.4'
S S 0.1180 0.1170 'International Tables Vol C Tables 4.2.6.8 and 6.1.1.4'
Co Co 0.3480 0.9120 'International Tables Vol C Tables 4.2.6.8 and 6.1.1.4'
Ru Ru -1.3440 0.7900 'International Tables Vol C Tables 4.2.6.8 and 6.1.1.4'
P P 0.0970 0.0910 'International Tables Vol C Tables 4.2.6.8 and 6.1.1.4'
O O 0.0110 0.0060 'International Tables Vol C Tables 4.2.6.8 and 6.1.1.4'

loop_
_geom_angle_atom_site_label_1
_geom_angle_atom_site_label_2
_geom_angle_atom_site_label_3
_geom_angle
N11A Ru1 N11B 87.3(5)
N11A Ru1 N11C 93.3(5)
N11B Ru1 N11C 178.0(4)
N11A Ru1 N22C 170.3(5)
N11B Ru1 N22C 101.4(4)
N11C Ru1 N22C 78.1(5)
N11A Ru1 N22B 91.4(5)
N11B Ru1 N22B 77.0(5)
N11C Ru1 N22B 101.1(4)
N22C Ru1 N22B 94.7(4)
N11A Ru1 N22A 78.5(5)
N11B Ru1 N22A 93.0(5)
N11C Ru1 N22A 89.1(4)
N22C Ru1 N22A 96.6(4)
N22B Ru1 N22A 166.2(5)
N11D Ru2 N11E 93.7(5)
N11D Ru2 N22F 89.8(5)
N11E Ru2 N22F 101.3(5)
N11D Ru2 N22D 77.8(5)
N11E Ru2 N22D 88.3(5)
N22F Ru2 N22D 164.9(5)
N11D Ru2 N11F 87.5(5)
N11E Ru2 N11F 178.4(5)
N22F Ru2 N11F 77.6(5)
N22D Ru2 N11F 93.0(5)
N11D Ru2 N22E 169.7(5)
N11E Ru2 N22E 76.2(5)
N22F Ru2 N22E 94.0(4)
N22D Ru2 N22E 99.7(5)
N11F Ru2 N22E 102.7(5)
N31D Ru3 N31C 88.1(5)
N31D Ru3 N42C 91.8(5)
N31C Ru3 N42C 77.1(5)
N31D Ru3 N31B 93.8(5)
N31C Ru3 N31B 176.9(5)
N42C Ru3 N31B 100.3(5)
N31D Ru3 N42B 169.1(5)
N31C Ru3 N42B 101.5(5)
N42C Ru3 N42B 95.4(4)
N31B Ru3 N42B 76.9(5)
N31D Ru3 N42D 78.3(5)
N31C Ru3 N42D 91.5(5)
N42C Ru3 N42D 165.2(5)
N31B Ru3 N42D 91.3(4)
N42B Ru3 N42D 96.1(5)
N42A Ru4 N42E 163.3(5)
N42A Ru4 N31E 92.0(6)
N42E Ru4 N31E 77.5(6)
N42A Ru4 N31A 76.7(5)
N42E Ru4 N31A 90.0(5)
N31E Ru4 N31A 89.4(5)
N42A Ru4 N31F 89.3(5)
N42E Ru4 N31F 101.8(5)
N31E Ru4 N31F 176.7(5)
N31A Ru4 N31F 93.9(5)
N42A Ru4 N42F 100.5(5)
N42E Ru4 N42F 94.4(5)
N31E Ru4 N42F 101.0(5)
N31A Ru4 N42F 169.4(5)
N31F Ru4 N42F 75.8(5)
N11A Co1 N11B 87.3(5)
N11A Co1 N11C 93.3(5)
N11B Co1 N11C 178.0(4)
N11A Co1 N22C 170.3(5)
N11B Co1 N22C 101.4(4)
N11C Co1 N22C 78.1(5)
N11A Co1 N22B 91.4(5)
N11B Co1 N22B 77.0(5)
N11C Co1 N22B 101.1(4)
N22C Co1 N22B 94.7(4)
N11A Co1 N22A 78.5(5)
N11B Co1 N22A 93.0(5)
N11C Co1 N22A 89.1(4)
N22C Co1 N22A 96.6(4)
N22B Co1 N22A 166.2(5)
N11D Co2 N11E 93.7(5)
N11D Co2 N22F 89.8(5)
N11E Co2 N22F 101.3(5)
N11D Co2 N22D 77.8(5)
N11E Co2 N22D 88.3(5)
N22F Co2 N22D 164.9(5)
N11D Co2 N11F 87.5(5)
N11E Co2 N11F 178.4(5)
N22F Co2 N11F 77.6(5)
N22D Co2 N11F 93.0(5)
N11D Co2 N22E 169.7(5)
N11E Co2 N22E 76.2(5)
N22F Co2 N22E 94.0(4)
N22D Co2 N22E 99.7(5)
N11F Co2 N22E 102.7(5)
N31D Co3 N31C 88.1(5)
N31D Co3 N42C 91.8(5)
N31C Co3 N42C 77.1(5)
N31D Co3 N31B 93.8(5)
N31C Co3 N31B 176.9(5)
N42C Co3 N31B 100.3(5)
N31D Co3 N42B 169.1(5)
N31C Co3 N42B 101.5(5)
N42C Co3 N42B 95.4(4)
N31B Co3 N42B 76.9(5)
N31D Co3 N42D 78.3(5)
N31C Co3 N42D 91.5(5)
N42C Co3 N42D 165.2(5)
N31B Co3 N42D 91.3(4)
N42B Co3 N42D 96.1(5)
N42A Co4 N42E 163.3(5)
N42A Co4 N31E 92.0(6)
N42E Co4 N31E 77.5(6)
N42A Co4 N31A 76.7(5)
N42E Co4 N31A 90.0(5)
N31E Co4 N31A 89.4(5)
N42A Co4 N31F 89.3(5)
N42E Co4 N31F 101.8(5)
N31E Co4 N31F 176.7(5)
N31A Co4 N31F 93.9(5)
N42A Co4 N42F 100.5(5)
N42E Co4 N42F 94.4(5)
N31E Co4 N42F 101.0(5)
N31A Co4 N42F 169.4(5)
N31F Co4 N42F 75.8(5)
C16A N11A C12A 119.5(13)
C16A N11A Ru1 126.1(10)
C12A N11A Ru1 114.2(10)
C16A N11A Co1 126.1(10)
C12A N11A Co1 114.2(10)
N11A C12A C13A 121.0(16)
N11A C12A C23A 115.3(13)
C13A C12A C23A 123.7(15)
C14A C13A C12A 117.2(17)
C14A C13A H13A 121.4
C12A C13A H13A 121.4
C13A C14A C15A 120.8(17)
C13A C14A H14A 119.6
C15A C14A H14A 119.6
C16A C15A C14A 118.4(17)
C16A C15A H15A 120.8
C14A C15A H15A 120.8
N11A C16A C15A 122.9(16)
N11A C16A H16A 118.5
C15A C16A H16A 118.5
C25A N21A N22A 109.7(13)
C25A N21A C26A 125.1(14)
N22A N21A C26A 124.6(12)
C23A N22A N21A 107.5(11)
C23A N22A Ru1 112.1(10)
N21A N22A Ru1 140.4(9)
C23A N22A Co1 112.1(10)
N21A N22A Co1 140.4(9)
N22A C23A C12A 119.7(13)
N22A C23A C24A 109.4(14)
C12A C23A C24A 130.8(14)
C25A C24A C23A 103.4(15)
C25A C24A H24A 128.3
C23A C24A H24A 128.3
N21A C25A C24A 110.0(15)
N21A C25A H25A 125.0
C24A C25A H25A 125.0
N21A C26A C51A 111.3(14)
N21A C26A H26A 109.4
C51A C26A H26A 109.4
N21A C26A H26B 109.4
C51A C26A H26B 109.4
H26A C26A H26B 108.0
C32A N31A C36A 117.4(15)
C32A N31A Co4 116.8(11)
C36A N31A Co4 124.8(12)
C32A N31A Ru4 116.8(11)
C36A N31A Ru4 124.8(12)
N31A C32A C33A 123.9(18)
N31A C32A C43A 113.9(14)
C33A C32A C43A 122.0(18)
C34A C33A C32A 119(2)
C34A C33A H33A 120.5
C32A C33A H33A 120.5
C33A C34A C35A 121(2)
C33A C34A H34A 119.5
C35A C34A H34A 119.5
C36A C35A C34A 118(2)
C36A C35A H35A 121.0
C34A C35A H35A 121.0
N31A C36A C35A 121(2)
N31A C36A H36A 119.7
C35A C36A H36A 119.7
C45A N41A N42A 111.5(14)
C45A N41A C46A 126.2(16)
N42A N41A C46A 121.7(15)
N41A N42A C43A 104.0(14)
N41A N42A Co4 138.5(11)
C43A N42A Co4 115.2(12)
N41A N42A Ru4 138.5(11)
C43A N42A Ru4 115.2(12)
C44A C43A N42A 110.8(17)
C44A C43A C32A 133.7(16)
N42A C43A C32A 115.5(16)
C43A C44A C45A 105.9(16)
C43A C44A H44A 127.1
C45A C44A H44A 127.1
N41A C45A C44A 107.8(18)
N41A C45A H45A 126.1
C44A C45A H45A 126.1
C53A C46A N41A 111.8(14)
C53A C46A H46A 109.3
N41A C46A H46A 109.3
C53A C46A H46B 109.3
N41A C46A H46B 109.3
H46A C46A H46B 107.9
C55A C51A C26A 128.1(17)
C55A C51A S52A 111.8(14)
C26A C51A S52A 120.0(11)
C51A S52A C53A 92.4(8)
C54A C53A C46A 129.5(15)
C54A C53A S52A 109.3(13)
C46A C53A S52A 121.2(13)
C53A C54A C55A 113.8(15)
C53A C54A H54A 123.1
C55A C54A H54A 123.1
C51A C55A C54A 112.7(17)
C51A C55A H55A 123.7
C54A C55A H55A 123.7
C16B N11B C12B 116.1(14)
C16B N11B Ru1 127.3(12)
C12B N11B Ru1 116.3(9)
C16B N11B Co1 127.3(12)
C12B N11B Co1 116.3(9)
N11B C12B C13B 124.7(15)
N11B C12B C23B 115.6(13)
C13B C12B C23B 119.7(16)
C14B C13B C12B 116.9(18)
C14B C13B H13B 121.5
C12B C13B H13B 121.5
C13B C14B C15B 120.1(19)
C13B C14B H14B 119.9
C15B C14B H14B 119.9
C16B C15B C14B 117.8(18)
C16B C15B H15B 121.1
C14B C15B H15B 121.1
N11B C16B C15B 124.3(18)
N11B C16B H16B 117.9
C15B C16B H16B 117.9
N22B N21B C25B 112.2(13)
N22B N21B C26B 122.9(13)
C25B N21B C26B 124.9(14)
N21B N22B C23B 106.1(12)
N21B N22B Co1 139.0(10)
C23B N22B Co1 114.2(10)
N21B N22B Ru1 139.0(10)
C23B N22B Ru1 114.2(10)
N22B C23B C12B 116.8(14)
N22B C23B C24B 107.6(15)
C12B C23B C24B 135.3(16)
C25B C24B C23B 108.6(16)
C25B C24B H24B 125.7
C23B C24B H24B 125.7
N21B C25B C24B 105.5(14)
N21B C25B H25B 127.3
C24B C25B H25B 127.3
N21B C26B C51B 114.0(14)
N21B C26B H26C 108.8
C51B C26B H26C 108.8
N21B C26B H26D 108.8
C51B C26B H26D 108.8
H26C C26B H26D 107.6
C36B N31B C32B 118.5(14)
C36B N31B Ru3 125.6(12)
C32B N31B Ru3 115.9(10)
C36B N31B Co3 125.6(12)
C32B N31B Co3 115.9(10)
N31B C32B C33B 122.5(14)
N31B C32B C43B 115.4(13)
C33B C32B C43B 122.0(14)
C32B C33B C34B 118.7(16)
C32B C33B H33B 120.6
C34B C33B H33B 120.6
C33B C34B C35B 118.4(17)
C33B C34B H34B 120.8
C35B C34B H34B 120.8
C36B C35B C34B 119.1(16)
C36B C35B H35B 120.5
C34B C35B H35B 120.5
N31B C36B C35B 122.7(16)
N31B C36B H36B 118.6
C35B C36B H36B 118.6
N42B N41B C45B 110.7(14)
N42B N41B C46B 124.1(13)
C45B N41B C46B 125.2(15)
N41B N42B C43B 105.8(11)
N41B N42B Co3 140.0(11)
C43B N42B Co3 113.3(10)
N41B N42B Ru3 140.0(11)
C43B N42B Ru3 113.3(10)
N42B C43B C44B 109.9(14)
N42B C43B C32B 118.0(13)
C44B C43B C32B 132.1(15)
C45B C44B C43B 105.1(15)
C45B C44B H44B 127.4
C43B C44B H44B 127.4
N41B C45B C44B 108.4(16)
N41B C45B H45B 125.8
C44B C45B H45B 125.8
N41B C46B C53B 114.6(13)
N41B C46B H46C 108.6
C53B C46B H46C 108.6
N41B C46B H46D 108.6
C53B C46B H46D 108.6
H46C C46B H46D 107.6
C55B C51B C26B 127.4(15)
C55B C51B S52B 112.0(12)
C26B C51B S52B 120.4(13)
C51B S52B C53B 90.4(8)
C54B C53B C46B 129.1(14)
C54B C53B S52B 110.9(12)
C46B C53B S52B 120.0(12)
C53B C54B C55B 113.7(15)
C53B C54B H54B 123.1
C55B C54B H54B 123.1
C51B C55B C54B 113.0(14)
C51B C55B H55B 123.5
C54B C55B H55B 123.5
C16C N11C C12C 116.9(13)
C16C N11C Ru1 127.8(11)
C12C N11C Ru1 115.2(10)
C16C N11C Co1 127.8(11)
C12C N11C Co1 115.2(10)
N11C C12C C13C 120.8(15)
N11C C12C C23C 114.2(14)
C13C C12C C23C 125.0(16)
C14C C13C C12C 119.4(18)
C14C C13C H13C 120.3
C12C C13C H13C 120.3
C13C C14C C15C 120.7(17)
C13C C14C H14C 119.7
C15C C14C H14C 119.6
C16C C15C C14C 118.4(17)
C16C C15C H15C 120.8
C14C C15C H15C 120.8
C15C C16C N11C 123.6(16)
C15C C16C H16C 118.2
N11C C16C H16C 118.2
N22C N21C C25C 110.7(13)
N22C N21C C26C 124.2(12)
C25C N21C C26C 124.9(14)
N21C N22C C23C 104.8(11)
N21C N22C Co1 140.6(9)
C23C N22C Co1 114.3(10)
N21C N22C Ru1 140.6(9)
C23C N22C Ru1 114.3(10)
N22C C23C C24C 112.1(14)
N22C C23C C12C 118.1(14)
C24C C23C C12C 129.7(15)
C25C C24C C23C 102.7(14)
C25C C24C H24C 128.7
C23C C24C H24C 128.7
C24C C25C N21C 109.6(16)
C24C C25C H25C 125.2
N21C C25C H25C 125.2
N21C C26C C51C 114.5(12)
N21C C26C H26E 108.6
C51C C26C H26E 108.6
N21C C26C H26F 108.6
C51C C26C H26F 108.6
H26E C26C H26F 107.6
C36C N31C C32C 117.2(14)
C36C N31C Ru3 127.0(12)
C32C N31C Ru3 115.6(10)
C36C N31C Co3 127.0(12)
C32C N31C Co3 115.6(10)
C33C C32C N31C 120.9(15)
C33C C32C C43C 124.4(15)
N31C C32C C43C 114.6(14)
C32C C33C C34C 119.8(17)
C32C C33C H33C 120.1
C34C C33C H33C 120.1
C35C C34C C33C 119.3(17)
C35C C34C H34C 120.3
C33C C34C H34C 120.3
C36C C35C C34C 117.5(16)
C36C C35C H35C 121.3
C34C C35C H35C 121.3
N31C C36C C35C 125.1(17)
N31C C36C H36C 117.5
C35C C36C H36C 117.5
C45C N41C N42C 109.8(13)
C45C N41C C46C 126.1(15)
N42C N41C C46C 124.1(13)
C43C N42C N41C 105.8(12)
C43C N42C Ru3 114.4(9)
N41C N42C Ru3 139.6(11)
C43C N42C Co3 114.4(9)
N41C N42C Co3 139.6(11)
N42C C43C C44C 111.1(14)
N42C C43C C32C 117.9(13)
C44C C43C C32C 130.9(16)
C43C C44C C45C 105.3(15)
C43C C44C H44C 127.3
C45C C44C H44C 127.3
N41C C45C C44C 107.9(15)
N41C C45C H45C 126.0
C44C C45C H45C 126.0
N41C C46C C53C 112.0(12)
N41C C46C H46E 109.2
C53C C46C H46E 109.2
N41C C46C H46F 109.2
C53C C46C H46F 109.2
H46E C46C H46F 107.9
C55C C51C C26C 127.0(14)
C55C C51C S52C 110.6(12)
C26C C51C S52C 122.4(12)
C51C S52C C53C 91.8(8)
C54C C53C C46C 128.1(15)
C54C C53C S52C 110.6(13)
C46C C53C S52C 121.3(13)
C53C C54C C55C 115.0(15)
C53C C54C H54C 122.5
C55C C54C H54C 122.5
C51C C55C C54C 112.0(15)
C51C C55C H55C 124.0
C54C C55C H55C 124.0
C16D N11D C12D 117.2(14)
C16D N11D Ru2 127.2(11)
C12D N11D Ru2 115.4(10)
C16D N11D Co2 127.2(11)
C12D N11D Co2 115.4(10)
N11D C12D C13D 123.5(16)
N11D C12D C23D 114.3(13)
C13D C12D C23D 122.1(15)
C12D C13D C14D 116.5(17)
C12D C13D H13D 121.8
C14D C13D H13D 121.8
C15D C14D C13D 120.1(17)
C15D C14D H14D 119.9
C13D C14D H14D 119.9
C14D C15D C16D 119.9(19)
C14D C15D H15D 120.1
C16D C15D H15D 120.1
N11D C16D C15D 122.7(17)
N11D C16D H16D 118.7
C15D C16D H16D 118.7
N22D N21D C25D 110.2(12)
N22D N21D C26D 122.0(12)
C25D N21D C26D 127.3(13)
C23D N22D N21D 106.8(12)
C23D N22D Ru2 113.5(10)
N21D N22D Ru2 138.5(9)
C23D N22D Co2 113.5(10)
N21D N22D Co2 138.5(9)
N22D C23D C24D 109.0(14)
N22D C23D C12D 118.4(13)
C24D C23D C12D 132.5(14)
C25D C24D C23D 106.1(14)
C25D C24D H24D 126.9
C23D C24D H24D 126.9
C24D C25D N21D 107.8(14)
C24D C25D H25D 126.1
N21D C25D H25D 126.1
N21D C26D C51D 112.3(12)
N21D C26D H26G 109.1
C51D C26D H26G 109.1
N21D C26D H26H 109.1
C51D C26D H26H 109.1
H26G C26D H26H 107.9
C36D N31D C32D 117.3(14)
C36D N31D Ru3 127.0(11)
C32D N31D Ru3 115.7(10)
C36D N31D Co3 127.0(11)
C32D N31D Co3 115.7(10)
N31D C32D C33D 121.6(16)
N31D C32D C43D 115.7(13)
C33D C32D C43D 122.6(16)
C34D C33D C32D 120.8(19)
C34D C33D H33D 119.6
C32D C33D H33D 119.6
C33D C34D C35D 118.8(19)
C33D C34D H34D 120.6
C35D C34D H34D 120.6
C34D C35D C36D 117.6(18)
C34D C35D H35D 121.2
C36D C35D H35D 121.2
N31D C36D C35D 123.8(17)
N31D C36D H36D 118.1
C35D C36D H36D 118.1
C45D N41D N42D 111.5(13)
C45D N41D C46D 124.6(14)
N42D N41D C46D 123.4(12)
N41D N42D C43D 105.1(12)
N41D N42D Co3 141.9(10)
C43D N42D Co3 113.0(9)
N41D N42D Ru3 141.9(10)
C43D N42D Ru3 113.0(9)
N42D C43D C44D 109.7(15)
N42D C43D C32D 117.2(13)
C44D C43D C32D 132.9(15)
C45D C44D C43D 104.3(15)
C45D C44D H44D 127.9
C43D C44D H44D 127.9
N41D C45D C44D 109.3(14)
N41D C45D H45D 125.4
C44D C45D H45D 125.4
N41D C46D C53D 111.9(13)
N41D C46D H46G 109.2
C53D C46D H46G 109.2
N41D C46D H46H 109.2
C53D C46D H46H 109.2
H46G C46D H46H 107.9
C55D C51D C26D 128.2(14)
C55D C51D S52D 110.1(12)
C26D C51D S52D 121.8(11)
C53D S52D C51D 92.7(8)
C54D C53D C46D 128.3(17)
C54D C53D S52D 111.1(14)
C46D C53D S52D 120.6(12)
C53D C54D C55D 112.0(16)
C53D C54D H54D 124.0
C55D C54D H54D 124.0
C51D C55D C54D 114.1(15)
C51D C55D H55D 122.9
C54D C55D H55D 122.9
C12E N11E C16E 117.3(14)
C12E N11E Co2 116.3(10)
C16E N11E Co2 126.4(12)
C12E N11E Ru2 116.3(10)
C16E N11E Ru2 126.4(12)
N11E C12E C13E 122.1(15)
N11E C12E C23E 115.8(13)
C13E C12E C23E 122.1(14)
C12E C13E C14E 119.6(17)
C12E C13E H13E 120.2
C14E C13E H13E 120.2
C15E C14E C13E 119.3(18)
C15E C14E H14E 120.4
C13E C14E H14E 120.4
C14E C15E C16E 119.1(18)
C14E C15E H15E 120.5
C16E C15E H15E 120.5
N11E C16E C15E 122.6(17)
N11E C16E H16E 118.7
C15E C16E H16E 118.7
C25E N21E N22E 109.5(13)
C25E N21E C26E 125.4(14)
N22E N21E C26E 125.0(14)
C23E N22E N21E 104.7(12)
C23E N22E Ru2 116.7(9)
N21E N22E Ru2 138.5(11)
C23E N22E Co2 116.7(9)
N21E N22E Co2 138.5(11)
N22E C23E C24E 111.7(12)
N22E C23E C12E 115.0(13)
C24E C23E C12E 133.2(14)
C25E C24E C23E 105.0(13)
C25E C24E H24E 127.5
C23E C24E H24E 127.5
C24E C25E N21E 109.1(14)
C24E C25E H25E 125.5
N21E C25E H25E 125.5
N21E C26E C51E 114.0(15)
N21E C26E H26I 108.7
C51E C26E H26I 108.7
N21E C26E H26J 108.7
C51E C26E H26J 108.7
H26I C26E H26J 107.6
C36E N31E C32E 116.6(16)
C36E N31E Ru4 129.1(13)
C32E N31E Ru4 114.3(12)
C36E N31E Co4 129.1(13)
C32E N31E Co4 114.3(12)
N31E C32E C33E 118(2)
N31E C32E C43E 116.5(16)
C33E C32E C43E 125(2)
C34E C33E C32E 122(2)
C34E C33E H33E 119.1
C32E C33E H33E 119.1
C35E C34E C33E 118(2)
C35E C34E H34E 120.8
C33E C34E H34E 120.8
C34E C35E C36E 118(2)
C34E C35E H35E 121.2
C36E C35E H35E 121.2
N31E C36E C35E 127(2)
N31E C36E H36E 116.5
C35E C36E H36E 116.5
N42E N41E C45E 111.1(15)
N42E N41E C46E 121.2(14)
C45E N41E C46E 127.7(18)
C43E N42E N41E 103.8(14)
C43E N42E Ru4 115.3(13)
N41E N42E Ru4 139.8(10)
C43E N42E Co4 115.3(13)
N41E N42E Co4 139.8(10)
N42E C43E C44E 113.2(17)
N42E C43E C32E 116.1(16)
C44E C43E C32E 130.7(18)
C43E C44E C45E 105.4(17)
C43E C44E H44E 127.3
C45E C44E H44E 127.3
N41E C45E C44E 106.4(18)
N41E C45E H45E 126.8
C44E C45E H45E 126.8
N41E C46E C53E 112.7(14)
N41E C46E H46I 109.1
C53E C46E H46I 109.1
N41E C46E H46J 109.1
C53E C46E H46J 109.1
H46I C46E H46J 107.8
C55E C51E C26E 127.9(16)
C55E C51E S52E 111.3(13)
C26E C51E S52E 120.5(13)
C51E S52E C53E 91.4(8)
C54E C53E C46E 128.6(16)
C54E C53E S52E 112.5(14)
C46E C53E S52E 118.9(13)
C53E C54E C55E 112.1(16)
C53E C54E H54E 123.9
C55E C54E H54E 123.9
C51E C55E C54E 112.7(16)
C51E C55E H55E 123.6
C54E C55E H55E 123.6
C16F N11F C12F 120.1(14)
C16F N11F Ru2 124.4(12)
C12F N11F Ru2 115.0(11)
C16F N11F Co2 124.4(12)
C12F N11F Co2 115.0(11)
N11F C12F C13F 121.5(17)
N11F C12F C23F 115.4(14)
C13F C12F C23F 123.1(17)
C14F C13F C12F 117.6(19)
C14F C13F H13F 121.2
C12F C13F H13F 121.2
C13F C14F C15F 122.3(19)
C13F C14F H14F 118.9
C15F C14F H14F 118.9
C14F C15F C16F 118.1(18)
C14F C15F H15F 121.0
C16F C15F H15F 121.0
N11F C16F C15F 120.2(17)
N11F C16F H16F 119.9
C15F C16F H16F 119.9
N22F N21F C25F 110.1(15)
N22F N21F C26F 123.2(13)
C25F N21F C26F 126.5(16)
N21F N22F C23F 105.4(12)
N21F N22F Co2 139.4(10)
C23F N22F Co2 113.6(11)
N21F N22F Ru2 139.4(10)
C23F N22F Ru2 113.6(11)
N22F C23F C24F 109.9(15)
N22F C23F C12F 117.5(15)
C24F C23F C12F 132.5(17)
C25F C24F C23F 105.9(17)
C25F C24F H24F 127.1
C23F C24F H24F 127.1
C24F C25F N21F 108.6(17)
C24F C25F H25F 125.7
N21F C25F H25F 125.7
N21F C26F C51F 114.9(12)
N21F C26F H26K 108.5
C51F C26F H26K 108.5
N21F C26F H26L 108.5
C51F C26F H26L 108.5
H26K C26F H26L 107.5
C32F N31F C36F 117.2(13)
C32F N31F Co4 118.0(9)
C36F N31F Co4 124.8(11)
C32F N31F Ru4 118.0(9)
C36F N31F Ru4 124.8(11)
N31F C32F C33F 124.5(15)
N31F C32F C43F 114.7(13)
C33F C32F C43F 120.8(14)
C32F C33F C34F 117.4(15)
C32F C33F H33F 121.3
C34F C33F H33F 121.3
C35F C34F C33F 118.6(16)
C35F C34F H34F 120.7
C33F C34F H34F 120.7
C34F C35F C36F 119.3(17)
C34F C35F H35F 120.4
C36F C35F H35F 120.4
N31F C36F C35F 122.9(16)
N31F C36F H36F 118.5
C35F C36F H36F 118.5
N42F N41F C45F 109.3(13)
N42F N41F C46F 123.1(13)
C45F N41F C46F 127.6(13)
N41F N42F C43F 105.6(12)
N41F N42F Co4 140.5(10)
C43F N42F Co4 113.8(9)
N41F N42F Ru4 140.5(10)
C43F N42F Ru4 113.8(9)
N42F C43F C44F 110.3(13)
N42F C43F C32F 117.7(13)
C44F C43F C32F 131.9(14)
C45F C44F C43F 104.9(14)
C45F C44F H44F 127.6
C43F C44F H44F 127.6
C44F C45F N41F 110.0(14)
C44F C45F H45F 125.0
N41F C45F H45F 125.0
N41F C46F C53F 112.8(13)
N41F C46F H46K 109.0
C53F C46F H46K 109.0
N41F C46F H46L 109.0
C53F C46F H46L 109.0
H46K C46F H46L 107.8
C55F C51F C26F 127.9(15)
C55F C51F S52F 110.4(13)
C26F C51F S52F 121.4(12)
C53F S52F C51F 92.2(8)
C54F C53F C46F 126.7(14)
C54F C53F S52F 110.3(12)
C46F C53F S52F 122.8(11)
C53F C54F C55F 112.9(14)
C53F C54F H54F 123.6
C55F C54F H54F 123.6
C51F C55F C54F 114.2(15)
C51F C55F H55F 122.9
C54F C55F H55F 122.9
F15 P11 F13 176.9(10)
F15 P11 F14 90.5(8)
F13 P11 F14 86.8(9)
F15 P11 F16 90.2(8)
F13 P11 F16 91.0(9)
F14 P11 F16 89.3(8)
F15 P11 F12 92.0(8)
F13 P11 F12 90.8(8)
F14 P11 F12 177.5(9)
F16 P11 F12 90.4(8)
F15 P11 F11 92.4(7)
F13 P11 F11 86.5(8)
F14 P11 F11 93.0(8)
F16 P11 F11 176.5(8)
F12 P11 F11 87.3(7)
F21 P21 F24 94.9(8)
F21 P21 F23 96.9(9)
F24 P21 F23 167.8(11)
F21 P21 F26 91.8(8)
F24 P21 F26 94.0(8)
F23 P21 F26 89.0(9)
F21 P21 F22 179.7(12)
F24 P21 F22 84.9(10)
F23 P21 F22 83.3(11)
F26 P21 F22 88.4(10)
F21 P21 F25 88.6(9)
F24 P21 F25 86.7(10)
F23 P21 F25 90.3(10)
F26 P21 F25 179.2(10)
F22 P21 F25 91.3(11)
F34 B31 F31 110.7(8)
F34 B31 F32 110.5(8)
F31 B31 F32 108.6(8)
F34 B31 F33 109.7(8)
F31 B31 F33 109.0(8)
F32 B31 F33 108.3(8)
F42 P41 F45 90.9(6)
F42 P41 F43 90.8(6)
F45 P41 F43 89.8(6)
F42 P41 F46 90.3(6)
F45 P41 F46 178.8(8)
F43 P41 F46 89.7(6)
F42 P41 F44 90.4(6)
F45 P41 F44 90.5(6)
F43 P41 F44 178.7(7)
F46 P41 F44 89.8(6)
F42 P41 F41 179.4(8)
F45 P41 F41 89.6(6)
F43 P41 F41 89.5(6)
F46 P41 F41 89.2(6)
F44 P41 F41 89.3(6)
F43' B41 F44' 113.3(8)
F43' B41 F41' 113.3(8)
F44' B41 F41' 108.0(8)
F43' B41 F42' 110.6(8)
F44' B41 F42' 105.9(8)
F41' B41 F42' 105.3(8)
F53 B51 F54 109.1(8)
F53 B51 F52 110.4(8)
F54 B51 F52 110.5(8)
F53 B51 F51 110.0(8)
F54 B51 F51 108.4(8)
F52 B51 F51 108.3(8)
F63 B61 F64 113.0(8)
F63 B61 F62 111.1(8)
F64 B61 F62 109.4(8)
F63 B61 F61 109.1(8)
F64 B61 F61 107.4(8)
F62 B61 F61 106.6(8)
F74 B71 F72 110.2(9)
F74 B71 F73 109.6(9)
F72 B71 F73 109.9(9)
F74 B71 F71 111.0(9)
F72 B71 F71 109.4(9)
F73 B71 F71 106.7(8)
F73' B71' F72' 110.8(9)
F73' B71' F74' 111.0(9)
F72' B71' F74' 111.2(9)
F73' B71' F71 109.7(9)
F72' B71' F71 106.8(8)
F74' B71' F71 107.2(8)
F82' B81 F84' 111.6(9)
F82' B81 F81' 111.9(9)
F84' B81 F81' 109.1(8)
F82' B81 F83' 110.2(9)
F84' B81 F83' 108.6(9)
F81' B81 F83' 105.3(8)
F85 P81 F84 90.5(6)
F85 P81 F82 90.8(6)
F84 P81 F82 90.7(6)
F85 P81 F83 90.1(6)
F84 P81 F83 179.4(8)
F82 P81 F83 89.5(6)
F85 P81 F81 90.9(6)
F84 P81 F81 90.5(6)
F82 P81 F81 177.9(7)
F83 P81 F81 89.3(6)
F85 P81 F86 179.6(8)
F84 P81 F86 89.9(6)
F82 P81 F86 89.4(6)
F83 P81 F86 89.5(6)
F81 P81 F86 88.9(6)
N11S C12S C13S 177(2)
C12S C13S H13G 109.5
C12S C13S H13H 109.5
H13G C13S H13H 109.5
C12S C13S H13I 109.5
H13G C13S H13I 109.5
H13H C13S H13I 109.5
N21S C22S C23S 174(4)
C22S C23S H23A 109.5
C22S C23S H23B 109.5
H23A C23S H23B 109.5
C22S C23S H23C 109.5
H23A C23S H23C 109.5
H23B C23S H23C 109.5
N31S C32S C33S 178(2)
C32S C33S H33G 109.5
C32S C33S H33H 109.5
H33G C33S H33H 109.5
C32S C33S H33I 109.5
H33G C33S H33I 109.5
H33H C33S H33I 109.5

loop_
_geom_bond_atom_site_label_1
_geom_bond_atom_site_label_2
_geom_bond_distance
Ru1 N11A 2.091(12)
Ru1 N11B 2.098(12)
Ru1 N11C 2.108(12)
Ru1 N22C 2.116(11)
Ru1 N22B 2.125(12)
Ru1 N22A 2.144(12)
Ru2 N11D 2.100(13)
Ru2 N11E 2.110(12)
Ru2 N22F 2.113(13)
Ru2 N22D 2.114(13)
Ru2 N11F 2.120(12)
Ru2 N22E 2.120(12)
Ru3 N31D 2.105(12)
Ru3 N31C 2.113(13)
Ru3 N42C 2.123(12)
Ru3 N31B 2.131(12)
Ru3 N42B 2.136(12)
Ru3 N42D 2.142(12)
Ru4 N42A 2.107(14)
Ru4 N42E 2.114(15)
Ru4 N31E 2.119(14)
Ru4 N31A 2.121(13)
Ru4 N31F 2.133(12)
Ru4 N42F 2.164(12)
Co1 N11A 2.091(12)
Co1 N11B 2.098(12)
Co1 N11C 2.108(12)
Co1 N22C 2.116(11)
Co1 N22B 2.125(12)
Co1 N22A 2.144(12)
Co2 N11D 2.100(13)
Co2 N11E 2.110(12)
Co2 N22F 2.113(13)
Co2 N22D 2.114(13)
Co2 N11F 2.120(12)
Co2 N22E 2.120(12)
Co3 N31D 2.105(12)
Co3 N31C 2.113(13)
Co3 N42C 2.123(12)
Co3 N31B 2.131(12)
Co3 N42B 2.136(12)
Co3 N42D 2.142(12)
Co4 N42A 2.107(14)
Co4 N42E 2.114(15)
Co4 N31E 2.119(14)
Co4 N31A 2.121(13)
Co4 N31F 2.133(12)
Co4 N42F 2.164(12)
N11A C16A 1.337(19)
N11A C12A 1.380(19)
C12A C13A 1.40(2)
C12A C23A 1.43(2)
C13A C14A 1.39(3)
C13A H13A 0.9500
C14A C15A 1.40(3)
C14A H14A 0.9500
C15A C16A 1.35(2)
C15A H15A 0.9500
C16A H16A 0.9500
N21A C25A 1.338(19)
N21A N22A 1.366(17)
N21A C26A 1.47(2)
N22A C23A 1.329(18)
C23A C24A 1.45(2)
C24A C25A 1.37(2)
C24A H24A 0.9500
C25A H25A 0.9500
C26A C51A 1.49(2)
C26A H26A 0.9900
C26A H26B 0.9900
N31A C32A 1.34(2)
N31A C36A 1.39(2)
C32A C33A 1.37(3)
C32A C43A 1.47(3)
C33A C34A 1.33(3)
C33A H33A 0.9500
C34A C35A 1.41(3)
C34A H34A 0.9500
C35A C36A 1.39(3)
C35A H35A 0.9500
C36A H36A 0.9500
N41A C45A 1.33(2)
N41A N42A 1.351(19)
N41A C46A 1.47(2)
N42A C43A 1.37(2)
C43A C44A 1.36(2)
C44A C45A 1.36(3)
C44A H44A 0.9500
C45A H45A 0.9500
C46A C53A 1.46(2)
C46A H46A 0.9900
C46A H46B 0.9900
C51A C55A 1.34(2)
C51A S52A 1.747(18)
S52A C53A 1.750(15)
C53A C54A 1.38(2)
C54A C55A 1.45(2)
C54A H54A 0.9500
C55A H55A 0.9500
N11B C16B 1.338(19)
N11B C12B 1.358(18)
C12B C13B 1.41(2)
C12B C23B 1.42(2)
C13B C14B 1.38(3)
C13B H13B 0.9500
C14B C15B 1.41(3)
C14B H14B 0.9500
C15B C16B 1.39(3)
C15B H15B 0.9500
C16B H16B 0.9500
N21B N22B 1.370(17)
N21B C25B 1.371(19)
N21B C26B 1.44(2)
N22B C23B 1.375(19)
C23B C24B 1.42(2)
C24B C25B 1.37(2)
C24B H24B 0.9500
C25B H25B 0.9500
C26B C51B 1.51(2)
C26B H26C 0.9900
C26B H26D 0.9900
N31B C36B 1.34(2)
N31B C32B 1.342(18)
C32B C33B 1.37(2)
C32B C43B 1.44(2)
C33B C34B 1.38(2)
C33B H33B 0.9500
C34B C35B 1.41(3)
C34B H34B 0.9500
C35B C36B 1.35(2)
C35B H35B 0.9500
C36B H36B 0.9500
N41B N42B 1.348(17)
N41B C45B 1.36(2)
N41B C46B 1.47(2)
N42B C43B 1.365(18)
C43B C44B 1.40(2)
C44B C45B 1.37(2)
C44B H44B 0.9500
C45B H45B 0.9500
C46B C53B 1.49(2)
C46B H46C 0.9900
C46B H46D 0.9900
C51B C55B 1.36(2)
C51B S52B 1.730(16)
S52B C53B 1.751(15)
C53B C54B 1.36(2)
C54B C55B 1.39(2)
C54B H54B 0.9500
C55B H55B 0.9500
N11C C16C 1.356(19)
N11C C12C 1.392(19)
C12C C13C 1.41(2)
C12C C23C 1.45(2)
C13C C14C 1.31(2)
C13C H13C 0.9500
C14C C15C 1.42(3)
C14C H14C 0.9500
C15C C16C 1.34(2)
C15C H15C 0.9500
C16C H16C 0.9500
N21C N22C 1.316(16)
N21C C25C 1.37(2)
N21C C26C 1.472(19)
N22C C23C 1.354(17)
C23C C24C 1.40(2)
C24C C25C 1.35(2)
C24C H24C 0.9500
C25C H25C 0.9500
C26C C51C 1.49(2)
C26C H26E 0.9900
C26C H26F 0.9900
N31C C36C 1.337(19)
N31C C32C 1.364(19)
C32C C33C 1.34(2)
C32C C43C 1.44(2)
C33C C34C 1.41(2)
C33C H33C 0.9500
C34C C35C 1.35(3)
C34C H34C 0.9500
C35C C36C 1.35(2)
C35C H35C 0.9500
C36C H36C 0.9500
N41C C45C 1.35(2)
N41C N42C 1.372(16)
N41C C46C 1.43(2)
N42C C43C 1.343(19)
C43C C44C 1.37(2)
C44C C45C 1.39(2)
C44C H44C 0.9500
C45C H45C 0.9500
C46C C53C 1.53(2)
C46C H46E 0.9900
C46C H46F 0.9900
C51C C55C 1.37(2)
C51C S52C 1.718(15)
S52C C53C 1.736(16)
C53C C54C 1.31(2)
C54C C55C 1.41(2)
C54C H54C 0.9500
C55C H55C 0.9500
N11D C16D 1.32(2)
N11D C12D 1.37(2)
C12D C13D 1.39(2)
C12D C23D 1.44(2)
C13D C14D 1.42(3)
C13D H13D 0.9500
C14D C15D 1.32(3)
C14D H14D 0.9500
C15D C16D 1.40(2)
C15D H15D 0.9500
C16D H16D 0.9500
N21D N22D 1.350(16)
N21D C25D 1.358(19)
N21D C26D 1.447(18)
N22D C23D 1.344(18)
C23D C24D 1.41(2)
C24D C25D 1.36(2)
C24D H24D 0.9500
C25D H25D 0.9500
C26D C51D 1.52(2)
C26D H26G 0.9900
C26D H26H 0.9900
N31D C36D 1.32(2)
N31D C32D 1.354(19)
C32D C33D 1.36(2)
C32D C43D 1.47(2)
C33D C34D 1.35(3)
C33D H33D 0.9500
C34D C35D 1.38(3)
C34D H34D 0.9500
C35D C36D 1.38(2)
C35D H35D 0.9500
C36D H36D 0.9500
N41D C45D 1.34(2)
N41D N42D 1.352(17)
N41D C46D 1.49(2)
N42D C43D 1.372(19)
C43D C44D 1.42(2)
C44D C45D 1.37(2)
C44D H44D 0.9500
C45D H45D 0.9500
C46D C53D 1.51(2)
C46D H46G 0.9900
C46D H46H 0.9900
C51D C55D 1.36(2)
C51D S52D 1.724(15)
S52D C53D 1.71(2)
C53D C54D 1.37(2)
C54D C55D 1.42(2)
C54D H54D 0.9500
C55D H55D 0.9500
N11E C12E 1.362(18)
N11E C16E 1.37(2)
C12E C13E 1.37(2)
C12E C23E 1.44(2)
C13E C14E 1.41(2)
C13E H13E 0.9500
C14E C15E 1.36(3)
C14E H14E 0.9500
C15E C16E 1.39(3)
C15E H15E 0.9500
C16E H16E 0.9500
N21E C25E 1.369(19)
N21E N22E 1.376(17)
N21E C26E 1.43(2)
N22E C23E 1.355(18)
C23E C24E 1.39(2)
C24E C25E 1.35(2)
C24E H24E 0.9500
C25E H25E 0.9500
C26E C51E 1.50(2)
C26E H26I 0.9900
C26E H26J 0.9900
N31E C36E 1.31(2)
N31E C32E 1.37(2)
C32E C33E 1.43(3)
C32E C43E 1.44(3)
C33E C34E 1.36(3)
C33E H33E 0.9500
C34E C35E 1.36(3)
C34E H34E 0.9500
C35E C36E 1.38(3)
C35E H35E 0.9500
C36E H36E 0.9500
N41E N42E 1.376(19)
N41E C45E 1.39(2)
N41E C46E 1.44(2)
N42E C43E 1.35(2)
C43E C44E 1.37(2)
C44E C45E 1.39(3)
C44E H44E 0.9500
C45E H45E 0.9500
C46E C53E 1.54(2)
C46E H46I 0.9900
C46E H46J 0.9900
C51E C55E 1.37(2)
C51E S52E 1.733(16)
S52E C53E 1.760(17)
C53E C54E 1.33(2)
C54E C55E 1.47(2)
C54E H54E 0.9500
C55E H55E 0.9500
N11F C16F 1.32(2)
N11F C12F 1.35(2)
C12F C13F 1.42(2)
C12F C23F 1.45(2)
C13F C14F 1.35(3)
C13F H13F 0.9500
C14F C15F 1.35(3)
C14F H14F 0.9500
C15F C16F 1.45(3)
C15F H15F 0.9500
C16F H16F 0.9500
N21F N22F 1.351(17)
N21F C25F 1.36(2)
N21F C26F 1.45(2)
N22F C23F 1.354(19)
C23F C24F 1.40(2)
C24F C25F 1.33(3)
C24F H24F 0.9500
C25F H25F 0.9500
C26F C51F 1.49(2)
C26F H26K 0.9900
C26F H26L 0.9900
N31F C32F 1.330(18)
N31F C36F 1.36(2)
C32F C33F 1.36(2)
C32F C43F 1.45(2)
C33F C34F 1.43(2)
C33F H33F 0.9500
C34F C35F 1.37(2)
C34F H34F 0.9500
C35F C36F 1.37(3)
C35F H35F 0.9500
C36F H36F 0.9500
N41F N42F 1.356(16)
N41F C45F 1.367(19)
N41F C46F 1.462(19)
N42F C43F 1.368(18)
C43F C44F 1.40(2)
C44F C45F 1.34(2)
C44F H44F 0.9500
C45F H45F 0.9500
C46F C53F 1.48(2)
C46F H46K 0.9900
C46F H46L 0.9900
C51F C55F 1.35(2)
C51F S52F 1.744(15)
S52F C53F 1.715(16)
C53F C54F 1.39(2)
C54F C55F 1.40(2)
C54F H54F 0.9500
C55F H55F 0.9500
P11 F15 1.547(15)
P11 F13 1.553(17)
P11 F14 1.583(16)
P11 F16 1.592(16)
P11 F12 1.599(14)
P11 F11 1.611(12)
P21 F21 1.537(14)
P21 F24 1.538(17)
P21 F23 1.549(19)
P21 F26 1.568(15)
P21 F22 1.59(2)
P21 F25 1.59(2)
B31 F34 1.365(9)
B31 F31 1.375(9)
B31 F32 1.381(9)
B31 F33 1.387(9)
P41 F42 1.564(8)
P41 F45 1.572(8)
P41 F43 1.579(9)
P41 F46 1.581(9)
P41 F44 1.583(8)
P41 F41 1.587(9)
B41 F43' 1.331(8)
B41 F44' 1.387(8)
B41 F41' 1.392(8)
B41 F42' 1.414(8)
B51 F53 1.375(9)
B51 F54 1.378(9)
B51 F52 1.379(9)
B51 F51 1.385(9)
B61 F63 1.350(8)
B61 F64 1.370(8)
B61 F62 1.385(8)
B61 F61 1.401(8)
F71 B71 1.384(9)
F71 B71' 1.402(9)
B71 F74 1.367(9)
B71 F72 1.374(9)
B71 F73 1.379(9)
B71' F73' 1.362(9)
B71' F72' 1.370(9)
B71' F74' 1.375(9)
B81 F82' 1.348(9)
B81 F84' 1.378(9)
B81 F81' 1.393(9)
B81 F83' 1.401(9)
P81 F85 1.566(9)
P81 F84 1.569(9)
P81 F82 1.577(8)
P81 F83 1.583(9)
P81 F81 1.584(9)
P81 F86 1.589(9)
N11S C12S 1.10(2)
C12S C13S 1.44(3)
C13S H13G 0.9800
C13S H13H 0.9800
C13S H13I 0.9800
N21S C22S 1.06(4)
C22S C23S 1.47(5)
C23S H23A 0.9800
C23S H23B 0.9800
C23S H23C 0.9800
N31S C32S 1.12(2)
C32S C33S 1.47(3)
C33S H33G 0.9800
C33S H33H 0.9800
C33S H33I 0.9800

loop_
_geom_torsion_atom_site_label_1
_geom_torsion_atom_site_label_2
_geom_torsion_atom_site_label_3
_geom_torsion_atom_site_label_4
_geom_torsion
C16A N11A C12A C13A -3(2)
Ru1 N11A C12A C13A 173.3(12)
Co1 N11A C12A C13A 173.3(12)
C16A N11A C12A C23A 179.5(14)
Ru1 N11A C12A C23A -4.6(17)
Co1 N11A C12A C23A -4.6(17)
N11A C12A C13A C14A 1(3)
C23A C12A C13A C14A 179.1(18)
C12A C13A C14A C15A 2(3)
C13A C14A C15A C16A -4(3)
C12A N11A C16A C15A 1(3)
Ru1 N11A C16A C15A -174.7(14)
Co1 N11A C16A C15A -174.7(14)
C14A C15A C16A N11A 3(3)
C25A N21A N22A C23A -0.2(17)
C26A N21A N22A C23A 171.4(14)
C25A N21A N22A Ru1 177.5(12)
C26A N21A N22A Ru1 -11(2)
C25A N21A N22A Co1 177.5(12)
C26A N21A N22A Co1 -11(2)
N21A N22A C23A C12A 177.3(13)
Ru1 N22A C23A C12A -1.1(18)
Co1 N22A C23A C12A -1.1(18)
N21A N22A C23A C24A 0.7(17)
Ru1 N22A C23A C24A -177.7(10)
Co1 N22A C23A C24A -177.7(10)
N11A C12A C23A N22A 4(2)
C13A C12A C23A N22A -174.0(15)
N11A C12A C23A C24A 179.7(15)
C13A C12A C23A C24A 2(3)
N22A C23A C24A C25A -0.9(18)
C12A C23A C24A C25A -177.0(16)
N22A N21A C25A C24A -0.4(18)
C26A N21A C25A C24A -172.0(15)
C23A C24A C25A N21A 0.8(18)
C25A N21A C26A C51A -53(2)
N22A N21A C26A C51A 137.1(14)
C36A N31A C32A C33A 5(3)
Co4 N31A C32A C33A 174.4(18)
Ru4 N31A C32A C33A 174.4(18)
C36A N31A C32A C43A -179.6(15)
Co4 N31A C32A C43A -11(2)
Ru4 N31A C32A C43A -11(2)
N31A C32A C33A C34A -2(4)
C43A C32A C33A C34A -177(2)
C32A C33A C34A C35A 0(4)
C33A C34A C35A C36A 0(4)
C32A N31A C36A C35A -6(3)
Co4 N31A C36A C35A -174.0(14)
Ru4 N31A C36A C35A -174.0(14)
C34A C35A C36A N31A 4(3)
C45A N41A N42A C43A 0(2)
C46A N41A N42A C43A -172.1(16)
C45A N41A N42A Co4 -160.8(15)
C46A N41A N42A Co4 27(3)
C45A N41A N42A Ru4 -160.8(15)
C46A N41A N42A Ru4 27(3)
N41A N42A C43A C44A 0(2)
Co4 N42A C43A C44A 166.0(15)
Ru4 N42A C43A C44A 166.0(15)
N41A N42A C43A C32A -179.2(16)
Co4 N42A C43A C32A -13(2)
Ru4 N42A C43A C32A -13(2)
N31A C32A C43A C44A -163(2)
C33A C32A C43A C44A 12(4)
N31A C32A C43A N42A 16(2)
C33A C32A C43A N42A -169(2)
N42A C43A C44A C45A 0(3)
C32A C43A C44A C45A 179(2)
N42A N41A C45A C44A 0(2)
C46A N41A C45A C44A 171.7(18)
C43A C44A C45A N41A 0(3)
C45A N41A C46A C53A -87(2)
N42A N41A C46A C53A 83.8(19)
N21A C26A C51A C55A 98(2)
N21A C26A C51A S52A -77.7(16)
C55A C51A S52A C53A -2.5(14)
C26A C51A S52A C53A 173.7(13)
N41A C46A C53A C54A -4(3)
N41A C46A C53A S52A 172.5(12)
C51A S52A C53A C54A 0.2(13)
C51A S52A C53A C46A -176.7(14)
C46A C53A C54A C55A 178.6(17)
S52A C53A C54A C55A 2.0(19)
C26A C51A C55A C54A -171.8(16)
S52A C51A C55A C54A 4(2)
C53A C54A C55A C51A -4(2)
C16B N11B C12B C13B -3(2)
Ru1 N11B C12B C13B -177.3(12)
Co1 N11B C12B C13B -177.3(12)
C16B N11B C12B C23B 177.4(13)
Ru1 N11B C12B C23B 2.9(16)
Co1 N11B C12B C23B 2.9(16)
N11B C12B C13B C14B 2(2)
C23B C12B C13B C14B -178.3(16)
C12B C13B C14B C15B -1(3)
C13B C14B C15B C16B 0(3)
C12B N11B C16B C15B 3(2)
Ru1 N11B C16B C15B 176.4(13)
Co1 N11B C16B C15B 176.4(13)
C14B C15B C16B N11B -2(3)
C25B N21B N22B C23B 0.4(16)
C26B N21B N22B C23B -179.8(14)
C25B N21B N22B Co1 -168.6(11)
C26B N21B N22B Co1 11(2)
C25B N21B N22B Ru1 -168.6(11)
C26B N21B N22B Ru1 11(2)
N21B N22B C23B C12B -174.2(12)
Co1 N22B C23B C12B -2.1(16)
Ru1 N22B C23B C12B -2.1(16)
N21B N22B C23B C24B 0.3(15)
Co1 N22B C23B C24B 172.4(9)
Ru1 N22B C23B C24B 172.4(9)
N11B C12B C23B N22B -0.5(19)
C13B C12B C23B N22B 179.7(13)
N11B C12B C23B C24B -173.0(16)
C13B C12B C23B C24B 7(3)
N22B C23B C24B C25B -0.9(18)
C12B C23B C24B C25B 172.1(16)
N22B N21B C25B C24B -0.9(18)
C26B N21B C25B C24B 179.3(15)
C23B C24B C25B N21B 1.1(18)
N22B N21B C26B C51B 83.3(17)
C25B N21B C26B C51B -96.9(19)
C36B N31B C32B C33B 5(2)
Ru3 N31B C32B C33B -174.0(11)
Co3 N31B C32B C33B -174.0(11)
C36B N31B C32B C43B -179.1(12)
Ru3 N31B C32B C43B 2.3(15)
Co3 N31B C32B C43B 2.3(15)
N31B C32B C33B C34B -4(2)
C43B C32B C33B C34B 179.6(14)
C32B C33B C34B C35B 2(2)
C33B C34B C35B C36B 0(3)
C32B N31B C36B C35B -3(2)
Ru3 N31B C36B C35B 175.9(13)
Co3 N31B C36B C35B 175.9(13)
C34B C35B C36B N31B 0(3)
C45B N41B N42B C43B -0.5(16)
C46B N41B N42B C43B 178.3(12)
C45B N41B N42B Co3 -168.1(12)
C46B N41B N42B Co3 11(2)
C45B N41B N42B Ru3 -168.1(12)
C46B N41B N42B Ru3 11(2)
N41B N42B C43B C44B 1.8(15)
Co3 N42B C43B C44B 173.2(9)
Ru3 N42B C43B C44B 173.2(9)
N41B N42B C43B C32B -178.8(11)
Co3 N42B C43B C32B -7.4(15)
Ru3 N42B C43B C32B -7.4(15)
N31B C32B C43B N42B 3.5(18)
C33B C32B C43B N42B 179.8(13)
N31B C32B C43B C44B -177.2(14)
C33B C32B C43B C44B -1(2)
N42B C43B C44B C45B -2.5(17)
C32B C43B C44B C45B 178.3(15)
N42B N41B C45B C44B -1.1(19)
C46B N41B C45B C44B -179.9(14)
C43B C44B C45B N41B 2.1(19)
N42B N41B C46B C53B 110.2(15)
C45B N41B C46B C53B -71.1(19)
N21B C26B C51B C55B -158.2(15)
N21B C26B C51B S52B 26.6(19)
C55B C51B S52B C53B -0.2(13)
C26B C51B S52B C53B 175.7(13)
N41B C46B C53B C54B 117.8(19)
N41B C46B C53B S52B -64.1(17)
C51B S52B C53B C54B 0.6(13)
C51B S52B C53B C46B -177.8(13)
C46B C53B C54B C55B 177.3(16)
S52B C53B C54B C55B -0.9(19)
C26B C51B C55B C54B -175.8(15)
S52B C51B C55B C54B -0.2(18)
C53B C54B C55B C51B 1(2)
C16C N11C C12C C13C 0(2)
Ru1 N11C C12C C13C -177.8(11)
Co1 N11C C12C C13C -177.8(11)
C16C N11C C12C C23C -178.8(12)
Ru1 N11C C12C C23C 3.3(15)
Co1 N11C C12C C23C 3.3(15)
N11C C12C C13C C14C 4(2)
C23C C12C C13C C14C -177.7(15)
C12C C13C C14C C15C -4(2)
C13C C14C C15C C16C 1(3)
C14C C15C C16C N11C 3(2)
C12C N11C C16C C15C -3(2)
Ru1 N11C C16C C15C 174.3(12)
Co1 N11C C16C C15C 174.3(12)
C25C N21C N22C C23C -0.9(16)
C26C N21C N22C C23C 176.4(13)
C25C N21C N22C Co1 -173.3(12)
C26C N21C N22C Co1 4(2)
C25C N21C N22C Ru1 -173.3(12)
C26C N21C N22C Ru1 4(2)
N21C N22C C23C C24C 1.4(16)
Co1 N22C C23C C24C 176.1(10)
Ru1 N22C C23C C24C 176.1(10)
N21C N22C C23C C12C -176.2(12)
Co1 N22C C23C C12C -1.5(15)
Ru1 N22C C23C C12C -1.5(15)
N11C C12C C23C N22C -1.2(18)
C13C C12C C23C N22C 180.0(14)
N11C C12C C23C C24C -178.3(14)
C13C C12C C23C C24C 3(2)
N22C C23C C24C C25C -1.4(18)
C12C C23C C24C C25C 175.8(15)
C23C C24C C25C N21C 0.8(19)
N22C N21C C25C C24C 0(2)
C26C N21C C25C C24C -177.2(14)
N22C N21C C26C C51C 110.3(16)
C25C N21C C26C C51C -73(2)
C36C N31C C32C C33C -1(2)
Ru3 N31C C32C C33C 173.6(11)
Co3 N31C C32C C33C 173.6(11)
C36C N31C C32C C43C 178.4(13)
Ru3 N31C C32C C43C -7.3(16)
Co3 N31C C32C C43C -7.3(16)
N31C C32C C33C C34C 2(2)
C43C C32C C33C C34C -176.7(14)
C32C C33C C34C C35C 0(2)
C33C C34C C35C C36C -3(3)
C32C N31C C36C C35C -3(2)
Ru3 N31C C36C C35C -176.6(13)
Co3 N31C C36C C35C -176.6(13)
C34C C35C C36C N31C 5(3)
C45C N41C N42C C43C 1.6(15)
C46C N41C N42C C43C -179.9(12)
C45C N41C N42C Ru3 -172.8(11)
C46C N41C N42C Ru3 6(2)
C45C N41C N42C Co3 -172.8(11)
C46C N41C N42C Co3 6(2)
N41C N42C C43C C44C -0.7(16)
Ru3 N42C C43C C44C 175.3(10)
Co3 N42C C43C C44C 175.3(10)
N41C N42C C43C C32C -176.9(12)
Ru3 N42C C43C C32C -0.9(16)
Co3 N42C C43C C32C -0.9(16)
C33C C32C C43C N42C -175.4(13)
N31C C32C C43C N42C 5.4(19)
C33C C32C C43C C44C 9(3)
N31C C32C C43C C44C -169.9(15)
N42C C43C C44C C45C -0.4(17)
C32C C43C C44C C45C 175.2(14)
N42C N41C C45C C44C -1.9(16)
C46C N41C C45C C44C 179.6(13)
C43C C44C C45C N41C 1.4(17)
C45C N41C C46C C53C -97.5(17)
N42C N41C C46C C53C 84.1(16)
N21C C26C C51C C55C 123.0(16)
N21C C26C C51C S52C -58.5(17)
C55C C51C S52C C53C 0.5(11)
C26C C51C S52C C53C -178.2(12)
N41C C46C C53C C54C -156.4(15)
N41C C46C C53C S52C 27.9(17)
C51C S52C C53C C54C -0.3(12)
C51C S52C C53C C46C 176.1(12)
C46C C53C C54C C55C -176.0(14)
S52C C53C C54C C55C 0.1(17)
C26C C51C C55C C54C 178.1(14)
S52C C51C C55C C54C -0.5(16)
C53C C54C C55C C51C 0(2)
C16D N11D C12D C13D 2(3)
Ru2 N11D C12D C13D 177.6(14)
Co2 N11D C12D C13D 177.6(14)
C16D N11D C12D C23D 179.1(16)
Ru2 N11D C12D C23D -5.4(19)
Co2 N11D C12D C23D -5.4(19)
N11D C12D C13D C14D -1(3)
C23D C12D C13D C14D -178.1(18)
C12D C13D C14D C15D -1(4)
C13D C14D C15D C16D 3(4)
C12D N11D C16D C15D 0(3)
Ru2 N11D C16D C15D -175.4(18)
Co2 N11D C16D C15D -175.4(18)
C14D C15D C16D N11D -2(4)
C25D N21D N22D C23D 0.0(17)
C26D N21D N22D C23D -172.2(13)
C25D N21D N22D Ru2 -166.5(13)
C26D N21D N22D Ru2 21(2)
C25D N21D N22D Co2 -166.5(13)
C26D N21D N22D Co2 21(2)
N21D N22D C23D C24D -0.7(17)
Ru2 N22D C23D C24D 169.6(10)
Co2 N22D C23D C24D 169.6(10)
N21D N22D C23D C12D -177.6(13)
Ru2 N22D C23D C12D -7.3(18)
Co2 N22D C23D C12D -7.3(18)
N11D C12D C23D N22D 9(2)
C13D C12D C23D N22D -174.4(16)
N11D C12D C23D C24D -167.5(16)
C13D C12D C23D C24D 9(3)
N22D C23D C24D C25D 1.1(18)
C12D C23D C24D C25D 177.5(17)
C23D C24D C25D N21D -1.1(19)
N22D N21D C25D C24D 0.7(19)
C26D N21D C25D C24D 172.4(14)
N22D N21D C26D C51D 93.7(16)
C25D N21D C26D C51D -77.1(19)
C36D N31D C32D C33D -1(3)
Ru3 N31D C32D C33D 179.9(18)
Co3 N31D C32D C33D 179.9(18)
C36D N31D C32D C43D 179.7(16)
Ru3 N31D C32D C43D 0(2)
Co3 N31D C32D C43D 0(2)
N31D C32D C33D C34D -2(4)
C43D C32D C33D C34D 177(3)
C32D C33D C34D C35D 4(5)
C33D C34D C35D C36D -3(4)
C32D N31D C36D C35D 2(3)
Ru3 N31D C36D C35D -179.1(15)
Co3 N31D C36D C35D -179.1(15)
C34D C35D C36D N31D 0(3)
C45D N41D N42D C43D -0.9(18)
C46D N41D N42D C43D 171.3(15)
C45D N41D N42D Co3 178.4(13)
C46D N41D N42D Co3 -9(3)
C45D N41D N42D Ru3 178.4(13)
C46D N41D N42D Ru3 -9(3)
N41D N42D C43D C44D 0.3(18)
Co3 N42D C43D C44D -179.3(11)
Ru3 N42D C43D C44D -179.3(11)
N41D N42D C43D C32D 176.0(15)
Co3 N42D C43D C32D -3.6(19)
Ru3 N42D C43D C32D -3.6(19)
N31D C32D C43D N42D 2(2)
C33D C32D C43D N42D -177(2)
N31D C32D C43D C44D 176.8(18)
C33D C32D C43D C44D -3(3)
N42D C43D C44D C45D 0(2)
C32D C43D C44D C45D -174(2)
N42D N41D C45D C44D 1(2)
C46D N41D C45D C44D -170.9(16)
C43D C44D C45D N41D -1(2)
C45D N41D C46D C53D -52(2)
N42D N41D C46D C53D 136.4(15)
N21D C26D C51D C55D -11(2)
N21D C26D C51D S52D 170.4(10)
C55D C51D S52D C53D 1.5(13)
C26D C51D S52D C53D -179.9(13)
N41D C46D C53D C54D 98(2)
N41D C46D C53D S52D -80.4(16)
C51D S52D C53D C54D -1.4(13)
C51D S52D C53D C46D 176.8(13)
C46D C53D C54D C55D -177.2(15)
S52D C53D C54D C55D 0.9(18)
C26D C51D C55D C54D -179.7(15)
S52D C51D C55D C54D -1.3(18)
C53D C54D C55D C51D 0(2)
C16E N11E C12E C13E -2(2)
Co2 N11E C12E C13E 177.6(11)
Ru2 N11E C12E C13E 177.6(11)
C16E N11E C12E C23E 179.4(13)
Co2 N11E C12E C23E -1.0(16)
Ru2 N11E C12E C23E -1.0(16)
N11E C12E C13E C14E -1(2)
C23E C12E C13E C14E 177.5(14)
C12E C13E C14E C15E 2(2)
C13E C14E C15E C16E 0(3)
C12E N11E C16E C15E 4(2)
Co2 N11E C16E C15E -175.6(12)
Ru2 N11E C16E C15E -175.6(12)
C14E C15E C16E N11E -3(3)
C25E N21E N22E C23E -1.2(14)
C26E N21E N22E C23E -177.0(13)
C25E N21E N22E Ru2 -176.3(11)
C26E N21E N22E Ru2 8(2)
C25E N21E N22E Co2 -176.3(11)
C26E N21E N22E Co2 8(2)
N21E N22E C23E C24E -0.6(15)
Ru2 N22E C23E C24E 175.7(9)
Co2 N22E C23E C24E 175.7(9)
N21E N22E C23E C12E -177.0(11)
Ru2 N22E C23E C12E -0.7(15)
Co2 N22E C23E C12E -0.7(15)
N11E C12E C23E N22E 1.1(18)
C13E C12E C23E N22E -177.5(13)
N11E C12E C23E C24E -174.3(15)
C13E C12E C23E C24E 7(2)
N22E C23E C24E C25E 2.2(17)
C12E C23E C24E C25E 177.7(15)
C23E C24E C25E N21E -2.9(17)
N22E N21E C25E C24E 2.7(17)
C26E N21E C25E C24E 178.4(14)
C25E N21E C26E C51E -96.3(18)
N22E N21E C26E C51E 78.7(18)
C36E N31E C32E C33E 3(2)
Ru4 N31E C32E C33E -175.9(11)
Co4 N31E C32E C33E -175.9(11)
C36E N31E C32E C43E -179.3(15)
Ru4 N31E C32E C43E 1.3(17)
Co4 N31E C32E C43E 1.3(17)
N31E C32E C33E C34E -1(3)
C43E C32E C33E C34E -177.7(18)
C32E C33E C34E C35E -1(3)
C33E C34E C35E C36E 0(3)
C32E N31E C36E C35E -5(3)
Ru4 N31E C36E C35E 174.1(16)
Co4 N31E C36E C35E 174.1(16)
C34E C35E C36E N31E 4(3)
C45E N41E N42E C43E -2.5(17)
C46E N41E N42E C43E 176.7(13)
C45E N41E N42E Ru4 -169.1(13)
C46E N41E N42E Ru4 10(2)
C45E N41E N42E Co4 -169.1(13)
C46E N41E N42E Co4 10(2)
N41E N42E C43E C44E 2.1(18)
Ru4 N42E C43E C44E 172.6(12)
Co4 N42E C43E C44E 172.6(12)
N41E N42E C43E C32E -176.5(13)
Ru4 N42E C43E C32E -6.0(17)
Co4 N42E C43E C32E -6.0(17)
N31E C32E C43E N42E 3(2)
C33E C32E C43E N42E -179.9(15)
N31E C32E C43E C44E -175.2(18)
C33E C32E C43E C44E 2(3)
N42E C43E C44E C45E -1(2)
C32E C43E C44E C45E 177.3(18)
N42E N41E C45E C44E 2(2)
C46E N41E C45E C44E -177.2(15)
C43E C44E C45E N41E -1(2)
N42E N41E C46E C53E 116.9(16)
C45E N41E C46E C53E -64(2)
N21E C26E C51E C55E -150.2(16)
N21E C26E C51E S52E 37.0(19)
C55E C51E S52E C53E 0.9(12)
C26E C51E S52E C53E 174.8(13)
N41E C46E C53E C54E 111.4(19)
N41E C46E C53E S52E -70.0(18)
C51E S52E C53E C54E -0.1(13)
C51E S52E C53E C46E -178.9(13)
C46E C53E C54E C55E 178.0(16)
S52E C53E C54E C55E -0.6(19)
C26E C51E C55E C54E -174.8(15)
S52E C51E C55E C54E -1.4(18)
C53E C54E C55E C51E 1(2)
C16F N11F C12F C13F 0(2)
Ru2 N11F C12F C13F -173.1(12)
Co2 N11F C12F C13F -173.1(12)
C16F N11F C12F C23F 178.3(14)
Ru2 N11F C12F C23F 5.6(18)
Co2 N11F C12F C23F 5.6(18)
N11F C12F C13F C14F 1(3)
C23F C12F C13F C14F -177.3(16)
C12F C13F C14F C15F -4(3)
C13F C14F C15F C16F 6(3)
C12F N11F C16F C15F 2(2)
Ru2 N11F C16F C15F 174.2(11)
Co2 N11F C16F C15F 174.2(11)
C14F C15F C16F N11F -5(2)
C25F N21F N22F C23F 0.0(16)
C26F N21F N22F C23F 176.2(13)
C25F N21F N22F Co2 -163.8(12)
C26F N21F N22F Co2 12(2)
C25F N21F N22F Ru2 -163.8(12)
C26F N21F N22F Ru2 12(2)
N21F N22F C23F C24F 1.7(16)
Co2 N22F C23F C24F 170.2(11)
Ru2 N22F C23F C24F 170.2(11)
N21F N22F C23F C12F -176.5(13)
Co2 N22F C23F C12F -8.0(16)
Ru2 N22F C23F C12F -8.0(16)
N11F C12F C23F N22F 2(2)
C13F C12F C23F N22F -179.7(15)
N11F C12F C23F C24F -176.0(17)
C13F C12F C23F C24F 3(3)
N22F C23F C24F C25F -3(2)
C12F C23F C24F C25F 175.1(18)
C23F C24F C25F N21F 3(2)
N22F N21F C25F C24F -2(2)
C26F N21F C25F C24F -177.8(16)
N22F N21F C26F C51F 114.1(15)
C25F N21F C26F C51F -70(2)
C36F N31F C32F C33F -1(2)
Co4 N31F C32F C33F 176.9(12)
Ru4 N31F C32F C33F 176.9(12)
C36F N31F C32F C43F -178.5(14)
Co4 N31F C32F C43F -0.3(17)
Ru4 N31F C32F C43F -0.3(17)
N31F C32F C33F C34F 2(2)
C43F C32F C33F C34F 179.0(15)
C32F C33F C34F C35F -2(3)
C33F C34F C35F C36F 1(3)
C32F N31F C36F C35F 0(2)
Co4 N31F C36F C35F -177.7(13)
Ru4 N31F C36F C35F -177.7(13)
C34F C35F C36F N31F 0(3)
C45F N41F N42F C43F 0.1(16)
C46F N41F N42F C43F -177.2(13)
C45F N41F N42F Co4 -176.5(12)
C46F N41F N42F Co4 6(2)
C45F N41F N42F Ru4 -176.5(12)
C46F N41F N42F Ru4 6(2)
N41F N42F C43F C44F -0.4(16)
Co4 N42F C43F C44F 177.2(10)
Ru4 N42F C43F C44F 177.2(10)
N41F N42F C43F C32F -177.0(13)
Co4 N42F C43F C32F 0.6(16)
Ru4 N42F C43F C32F 0.6(16)
N31F C32F C43F N42F 0(2)
C33F C32F C43F N42F -177.5(14)
N31F C32F C43F C44F -176.0(15)
C33F C32F C43F C44F 7(3)
N42F C43F C44F C45F 0.6(17)
C32F C43F C44F C45F 176.5(16)
C43F C44F C45F N41F -0.5(18)
N42F N41F C45F C44F 0.3(18)
C46F N41F C45F C44F 177.4(14)
N42F N41F C46F C53F 82.4(17)
C45F N41F C46F C53F -94.3(18)
N21F C26F C51F C55F 118.7(18)
N21F C26F C51F S52F -68.2(17)
C55F C51F S52F C53F -0.8(13)
C26F C51F S52F C53F -175.0(13)
N41F C46F C53F C54F -155.7(14)
N41F C46F C53F S52F 28.7(18)
C51F S52F C53F C54F 1.6(12)
C51F S52F C53F C46F 177.8(13)
C46F C53F C54F C55F -178.1(14)
S52F C53F C54F C55F -2.0(16)
C26F C51F C55F C54F 173.5(14)
S52F C51F C55F C54F -0.2(18)
C53F C54F C55F C51F 1(2)
